data_4001674
loop_
_publ_author_name
'Liu, Yu'
'Pan, Mei'
'Yang, Qing-Yuan'
'Fu, Lei'
'Li, Kang'
'Wei, Shi-Chao'
'Su, Cheng-Yong'

_publ_section_title
;
 Dual-Emission from a Single-Phase Eu--Ag Metal--Organic Framework: An
 Alternative Way to Get White-Light Phosphor
;
_journal_issue 10
_journal_name_full 'Chemistry of Materials'
_journal_page_first 1954
_journal_paper_doi 10.1021/cm3008254
_journal_volume 24
_journal_year 2012
_chemical_formula_sum 'C354 H315 Cl12 Eu4 N89 O48'
_chemical_formula_weight 7617.19
_chemical_name_systematic
; 
 ? 
;
_space_group_IT_number 2
_symmetry_cell_setting triclinic
_symmetry_space_group_name_Hall '-P 1'
_symmetry_space_group_name_H-M 'P -1'
_atom_sites_solution_hydrogens geom
_atom_sites_solution_primary direct
_atom_sites_solution_secondary difmap
_audit_creation_method SHELXL-97
_cell_angle_alpha 81.312(4)
_cell_angle_beta 77.044(4)
_cell_angle_gamma 84.599(4)
_cell_formula_units_Z 1
_cell_length_a 15.7186(7)
_cell_length_b 22.9863(10)
_cell_length_c 25.6170(10)
_cell_measurement_reflns_used 11248
_cell_measurement_temperature 150(2)
_cell_measurement_theta_max 61.1940
_cell_measurement_theta_min 2.4579
_cell_volume 8899.2(7)
_computing_cell_refinement
;
CrysAlis RED, Oxford Diffraction Ltd.,
Version 1.171.32.29 (release 10-06-2008 CrysAlis171 .NET)
(compiled Jun 10 2008,16:49:55)
;
_computing_data_collection
;
CrysAlis CCD, Oxford Diffraction Ltd.,
Version 1.171.32.29 (release 10-06-2008 CrysAlis171 .NET)
(compiled Jun 10 2008,16:49:55)
;
_computing_data_reduction
;
CrysAlis RED, Oxford Diffraction Ltd.,
Version 1.171.32.29 (release 10-06-2008 CrysAlis171 .NET)
(compiled Jun 10 2008,16:49:55)
;
_computing_structure_refinement 'SHELXL-97 (Sheldrick, 1997)'
_computing_structure_solution 'SHELXS-97 (Sheldrick, 1990)'
_diffrn_ambient_temperature 150(2)
_diffrn_detector_area_resol_mean 16.0855
_diffrn_measured_fraction_theta_full 0.977
_diffrn_measured_fraction_theta_max 0.977
_diffrn_measurement_device_type 'Oxfor Germini Sl Ultra'
_diffrn_measurement_method '\w and \p scan'
_diffrn_radiation_monochromator mirror
_diffrn_radiation_source 'Ultra (Cu) X-ray Source'
_diffrn_radiation_type CuK\a
_diffrn_radiation_wavelength 1.54178
_diffrn_reflns_av_R_equivalents 0.0693
_diffrn_reflns_av_sigmaI/netI 0.1380
_diffrn_reflns_limit_h_max 17
_diffrn_reflns_limit_h_min -16
_diffrn_reflns_limit_k_max 24
_diffrn_reflns_limit_k_min -26
_diffrn_reflns_limit_l_max 28
_diffrn_reflns_limit_l_min -29
_diffrn_reflns_number 64380
_diffrn_reflns_theta_full 61.25
_diffrn_reflns_theta_max 61.25
_diffrn_reflns_theta_min 2.46
_exptl_absorpt_coefficient_mu 6.483
_exptl_absorpt_correction_T_max 0.7376
_exptl_absorpt_correction_T_min 0.5633
_exptl_absorpt_correction_type multi-scan
_exptl_absorpt_process_details
;
CrysAlis RED, Oxford Diffraction Ltd.,
Version 1.171.32.29 (release 10-06-2008 CrysAlis171 .NET)
(compiled Jun 10 2008,16:49:55)
Empirical absorption correction using spherical harmonics,
 implemented in SCALE3 ABSPACK scaling algorithm.
;
_exptl_crystal_colour Yellow
_exptl_crystal_density_diffrn 1.421
_exptl_crystal_density_method 'not measured'
_exptl_crystal_description Block
_exptl_crystal_F_000 3902
_exptl_crystal_size_max 0.10
_exptl_crystal_size_mid 0.10
_exptl_crystal_size_min 0.05
_refine_diff_density_max 1.449
_refine_diff_density_min -0.585
_refine_diff_density_rms 0.108
_refine_ls_extinction_method none
_refine_ls_goodness_of_fit_ref 0.999
_refine_ls_hydrogen_treatment geom
_refine_ls_matrix_type fullcycle
_refine_ls_number_parameters 2309
_refine_ls_number_reflns 26758
_refine_ls_number_restraints 1005
_refine_ls_restrained_S_all 1.024
_refine_ls_R_factor_all 0.1252
_refine_ls_R_factor_gt 0.0694
_refine_ls_shift/su_max 0.032
_refine_ls_shift/su_mean 0.009
_refine_ls_structure_factor_coef Fsqd
_refine_ls_weighting_details 'calc w=1/[\s^2^(Fo^2^)+(0.0820P)^2^+0.0000P] where P=(Fo^2^+2Fc^2^)/3'
_refine_ls_weighting_scheme calc
_refine_ls_wR_factor_gt 0.1739
_refine_ls_wR_factor_ref 0.1879
_reflns_number_gt 13616
_reflns_number_total 26758
_reflns_threshold_expression >2sigma(I)
_cod_data_source_file cm3008254_si_001.cif
_cod_data_source_block 1-Eu
_cod_depositor_comments
;
The following automatic conversions were performed:
'__diffrn_radiation_source' tag replaced with
'_diffrn_radiation_source'.

Automatic conversion script
Id: cif_correct_tags 1440 2010-10-19 06:21:57Z saulius 

The following automatic conversions were performed:

'_symmetry_cell_setting' value 'Triclinic' changed to 'triclinic'
according to /home/saulius/struct/CIF-dictionaries/cif_core.dic
dictionary named 'cif_core.dic' version 2.4.2 from 2011-04-26.

Automatic conversion script
Id: cif_fix_values 1891 2012-01-12 08:04:46Z andrius 
;
_cod_original_sg_symbol_H-M P-1
_cod_database_code 4001674

loop_
_symmetry_equiv_pos_as_xyz
'x, y, z'
'-x, -y, -z'

loop_
_atom_site_label
_atom_site_type_symbol
_atom_site_fract_x
_atom_site_fract_y
_atom_site_fract_z
_atom_site_U_iso_or_equiv
_atom_site_adp_type
_atom_site_occupancy
_atom_site_symmetry_multiplicity
_atom_site_calc_flag
_atom_site_refinement_flags
_atom_site_disorder_assembly
_atom_site_disorder_group
Eu1 Eu 0.22266(2) 0.224425(14) 0.219996(11) 0.03937(9) Uani 1 1 d . . .
Eu2 Eu 0.75744(2) 0.737191(14) 0.286131(11) 0.04113(9) Uani 1 1 d . . .
N1 N 0.1671(3) 0.23748(17) 0.12667(15) 0.0430(12) Uani 1 1 d . . .
N2 N 0.0844(3) 0.17706(17) 0.22148(14) 0.0408(12) Uani 1 1 d . . .
N3 N -0.0507(2) 0.19873(18) 0.20684(15) 0.0439(12) Uani 1 1 d . . .
N5 N 0.3226(3) 0.18345(18) 0.14176(15) 0.0441(12) Uani 1 1 d . . .
N6 N 0.3323(3) 0.11775(19) 0.08448(15) 0.0478(13) Uani 1 1 d . . .
N8 N 0.1915(3) 0.32599(18) 0.17729(16) 0.0477(13) Uani 1 1 d . . .
N9 N 0.2260(4) 0.3926(2) 0.10376(19) 0.0701(17) Uani 1 1 d . . .
N11 N 0.2769(3) 0.21243(18) 0.31408(16) 0.0476(12) Uani 1 1 d . F .
N12 N 0.2690(3) 0.12299(18) 0.25709(15) 0.0433(12) Uani 1 1 d . . .
N13 N 0.3878(3) 0.07008(19) 0.27697(15) 0.0460(13) Uani 1 1 d . . .
N14 N 0.5173(3) -0.0850(2) 0.37991(18) 0.0674(16) Uani 1 1 d . . .
N15 N 0.1158(3) 0.25615(18) 0.29979(15) 0.0443(12) Uani 1 1 d . . .
N16 N 0.0420(3) 0.21920(19) 0.38094(15) 0.0482(13) Uani 1 1 d . . .
N17 N 0.0713(3) 0.2327(2) 0.55654(18) 0.0747(17) Uani 1 1 d . . .
N18 N 0.3489(3) 0.28058(19) 0.22124(16) 0.0499(13) Uani 1 1 d . F .
N19 N 0.4083(3) 0.3412(2) 0.26070(19) 0.0864(17) Uani 1 1 d . . .
N21 N 0.8044(3) 0.71967(18) 0.18082(15) 0.0450(13) Uani 1 1 d . . .
N22 N 0.7922(3) 0.63302(18) 0.26690(15) 0.0441(12) Uani 1 1 d . . .
N23 N 0.8948(3) 0.57058(19) 0.22734(16) 0.0511(13) Uani 1 1 d . . .
N24 N 0.9888(4) 0.3975(2) 0.14913(19) 0.0803(18) Uani 1 1 d . . .
N25 N 0.8908(3) 0.78546(18) 0.23161(15) 0.0448(12) Uani 1 1 d . . .
N26 N 0.9759(3) 0.82416(19) 0.15391(16) 0.0526(14) Uani 1 1 d . . .
N27 N 0.8588(5) 0.9771(3) 0.0726(3) 0.151(3) Uani 1 1 d U . .
N28 N 0.6461(3) 0.77081(18) 0.22944(15) 0.0446(12) Uani 1 1 d . . .
N29 N 0.5648(3) 0.73494(19) 0.18155(16) 0.0528(13) Uani 1 1 d . . .
N30 N 0.6028(4) 0.7306(3) -0.0049(2) 0.107(2) Uani 1 1 d U . .
N31 N 0.7066(3) 0.75377(18) 0.39042(15) 0.0471(13) Uani 1 1 d . G .
N32 N 0.7362(3) 0.84224(18) 0.30495(14) 0.0423(12) Uani 1 1 d . . .
N33 N 0.7354(3) 0.91106(19) 0.35733(16) 0.0529(13) Uani 1 1 d . . .
N34 N 0.9005(5) 0.9551(3) 0.4852(3) 0.127(3) Uani 1 1 d U . .
N35 N 0.8568(3) 0.69232(18) 0.34683(15) 0.0458(13) Uani 1 1 d . . .
N36 N 0.8609(3) 0.62859(19) 0.42149(16) 0.0526(13) Uani 1 1 d . . .
N37 N 0.8495(4) 0.6525(3) 0.6003(2) 0.102(2) Uani 1 1 d . . .
N38 N 0.6178(3) 0.6942(2) 0.33743(17) 0.0522(14) Uani 1 1 d . G .
N39 N 0.4858(3) 0.7134(3) 0.3878(2) 0.0772(19) Uani 1 1 d . . .
C1 C 0.0704(3) 0.2455(2) 0.13879(19) 0.0469(15) Uani 1 1 d . . .
H1A H 0.0477 0.2362 0.1082 0.056 Uiso 1 1 calc R . .
H1B H 0.0521 0.2870 0.1438 0.056 Uiso 1 1 calc R . .
C2 C 0.0335(3) 0.2057(2) 0.18906(18) 0.0419(14) Uani 1 1 d . . .
C3 C 0.0271(3) 0.1473(2) 0.26372(19) 0.0465(15) Uani 1 1 d . . .
C4 C 0.0412(4) 0.1101(2) 0.3095(2) 0.0489(16) Uani 1 1 d . . .
H4A H 0.0986 0.1000 0.3154 0.059 Uiso 1 1 calc R . .
C5 C -0.0322(4) 0.0879(2) 0.3466(2) 0.0578(18) Uani 1 1 d . . .
H5A H -0.0242 0.0625 0.3782 0.069 Uiso 1 1 calc R . .
C6 C -0.1169(4) 0.1023(2) 0.3381(2) 0.0564(18) Uani 1 1 d . . .
H6A H -0.1648 0.0863 0.3642 0.068 Uiso 1 1 calc R . .
C7 C -0.1330(4) 0.1385(2) 0.2936(2) 0.0573(18) Uani 1 1 d . . .
H7A H -0.1908 0.1478 0.2882 0.069 Uiso 1 1 calc R . .
C8 C -0.0597(3) 0.1616(2) 0.2559(2) 0.0488(16) Uani 1 1 d . . .
C15 C 0.1941(3) 0.1835(2) 0.10083(18) 0.0448(15) Uani 1 1 d . . .
H15A H 0.1940 0.1921 0.0618 0.054 Uiso 1 1 calc R . .
H15B H 0.1524 0.1528 0.1173 0.054 Uiso 1 1 calc R . .
C16 C 0.2843(3) 0.1619(2) 0.10840(18) 0.0405(14) Uani 1 1 d . . .
C17 C 0.4041(3) 0.1514(2) 0.13781(19) 0.0471(16) Uani 1 1 d . . .
C18 C 0.4737(3) 0.1570(3) 0.16255(19) 0.0514(17) Uani 1 1 d . . .
H18A H 0.4706 0.1857 0.1861 0.062 Uiso 1 1 calc R . .
C19 C 0.5471(4) 0.1186(3) 0.1511(2) 0.0621(19) Uani 1 1 d . . .
H19A H 0.5948 0.1198 0.1679 0.075 Uiso 1 1 calc R . .
C20 C 0.5509(4) 0.0787(3) 0.1155(2) 0.076(2) Uani 1 1 d . . .
H20A H 0.6033 0.0546 0.1070 0.091 Uiso 1 1 calc R . .
C21 C 0.4835(4) 0.0719(3) 0.0916(2) 0.0663(19) Uani 1 1 d . . .
H21A H 0.4872 0.0425 0.0687 0.080 Uiso 1 1 calc R . .
C22 C 0.4103(3) 0.1093(2) 0.10220(19) 0.0494(16) Uani 1 1 d . . .
C29 C 0.2050(4) 0.2887(2) 0.09115(19) 0.0464(16) Uani 1 1 d . . .
H29A H 0.1699 0.3026 0.0635 0.056 Uiso 1 1 calc R . .
H29B H 0.2654 0.2780 0.0724 0.056 Uiso 1 1 calc R . .
C30 C 0.2055(4) 0.3361(3) 0.1246(2) 0.0546(17) Uani 1 1 d . . .
C31 C 0.2000(4) 0.3818(2) 0.1929(2) 0.0616(18) Uani 1 1 d . . .
C32 C 0.1864(4) 0.3968(3) 0.2460(3) 0.074(2) Uani 1 1 d . . .
H32A H 0.1697 0.3692 0.2775 0.088 Uiso 1 1 calc R . .
C33 C 0.1997(5) 0.4560(3) 0.2480(3) 0.095(3) Uani 1 1 d . . .
H33A H 0.1931 0.4688 0.2823 0.114 Uiso 1 1 calc R . .
C34 C 0.2222(6) 0.4965(3) 0.2016(3) 0.111(3) Uani 1 1 d . . .
H34A H 0.2269 0.5365 0.2053 0.134 Uiso 1 1 calc R . .
C35 C 0.2375(6) 0.4805(3) 0.1517(3) 0.106(3) Uani 1 1 d . . .
H35A H 0.2575 0.5077 0.1205 0.127 Uiso 1 1 calc R . .
C36 C 0.2232(5) 0.4230(3) 0.1474(2) 0.073(2) Uani 1 1 d . . .
C43 C 0.3515(3) 0.1666(2) 0.3114(2) 0.0470(15) Uani 1 1 d . . .
H43A H 0.4067 0.1848 0.2928 0.056 Uiso 1 1 calc R . .
H43B H 0.3571 0.1496 0.3485 0.056 Uiso 1 1 calc R . .
C44 C 0.3360(3) 0.1194(2) 0.28199(18) 0.0409(15) Uani 1 1 d . . .
C45 C 0.2792(3) 0.0696(2) 0.23430(18) 0.0385(14) Uani 1 1 d . . .
C46 C 0.2289(3) 0.0492(2) 0.20390(18) 0.0417(15) Uani 1 1 d . . .
H46A H 0.1774 0.0707 0.1964 0.050 Uiso 1 1 calc R . .
C47 C 0.2571(4) -0.0042(2) 0.1848(2) 0.0512(16) Uani 1 1 d . . .
H47A H 0.2238 -0.0195 0.1638 0.061 Uiso 1 1 calc R . .
C48 C 0.3322(4) -0.0361(2) 0.1953(2) 0.0558(18) Uani 1 1 d . . .
H48A H 0.3499 -0.0720 0.1807 0.067 Uiso 1 1 calc R . .
C49 C 0.3815(4) -0.0166(2) 0.2265(2) 0.0527(17) Uani 1 1 d . . .
H49A H 0.4320 -0.0387 0.2348 0.063 Uiso 1 1 calc R . .
C50 C 0.3533(3) 0.0375(2) 0.24523(19) 0.0454(16) Uani 1 1 d . . .
C51 C 0.4730(3) 0.0578(2) 0.2935(2) 0.0527(17) Uani 1 1 d . . .
H51A H 0.4922 0.0951 0.3007 0.063 Uiso 1 1 calc R . .
H51B H 0.5170 0.0439 0.2631 0.063 Uiso 1 1 calc R . .
C52 C 0.4712(3) 0.0132(3) 0.3422(2) 0.0538(17) Uani 1 1 d . . .
C53 C 0.5112(3) -0.0421(2) 0.3386(2) 0.0533(17) Uani 1 1 d . . .
H53A H 0.5374 -0.0511 0.3034 0.064 Uiso 1 1 calc R . .
C54 C 0.4814(4) -0.0706(3) 0.4278(3) 0.081(2) Uani 1 1 d . . .
H54A H 0.4849 -0.0989 0.4584 0.097 Uiso 1 1 calc R . .
C55 C 0.4397(5) -0.0175(4) 0.4360(3) 0.112(3) Uani 1 1 d U . .
H55A H 0.4132 -0.0103 0.4717 0.135 Uiso 1 1 calc R . .
C56 C 0.4347(5) 0.0266(3) 0.3930(3) 0.101(3) Uani 1 1 d U . .
H56A H 0.4071 0.0643 0.3987 0.121 Uiso 1 1 calc R . .
C57 C 0.2028(3) 0.1939(2) 0.35896(18) 0.0488(16) Uani 1 1 d . . .
H57A H 0.1993 0.1506 0.3631 0.059 Uiso 1 1 calc R . .
H57B H 0.2119 0.2045 0.3933 0.059 Uiso 1 1 calc R . .
C58 C 0.1205(3) 0.2239(2) 0.34672(19) 0.0455(15) Uani 1 1 d . . .
C59 C 0.0267(3) 0.2742(2) 0.30487(19) 0.0429(15) Uani 1 1 d . . .
C60 C -0.0145(3) 0.3097(2) 0.2677(2) 0.0517(16) Uani 1 1 d . . .
H60A H 0.0181 0.3264 0.2338 0.062 Uiso 1 1 calc R . .
C61 C -0.1041(4) 0.3198(3) 0.2814(2) 0.0628(19) Uani 1 1 d . . .
H61A H -0.1339 0.3441 0.2569 0.075 Uiso 1 1 calc R . .
C62 C -0.1511(4) 0.2944(3) 0.3316(2) 0.069(2) Uani 1 1 d . . .
H62A H -0.2130 0.3008 0.3398 0.082 Uiso 1 1 calc R . .
C63 C -0.1109(4) 0.2603(3) 0.3695(2) 0.0598(18) Uani 1 1 d . . .
H63A H -0.1430 0.2440 0.4037 0.072 Uiso 1 1 calc R . .
C64 C -0.0186(3) 0.2510(2) 0.3540(2) 0.0476(16) Uani 1 1 d . . .
C65 C 0.0245(4) 0.1820(2) 0.4330(2) 0.0580(18) Uani 1 1 d . . .
H65A H 0.0729 0.1512 0.4338 0.070 Uiso 1 1 calc R . .
H65B H -0.0298 0.1618 0.4364 0.070 Uiso 1 1 calc R . .
C66 C 0.0146(4) 0.2148(3) 0.4815(2) 0.0557(17) Uani 1 1 d . . .
C67 C 0.0772(4) 0.2085(3) 0.5114(2) 0.072(2) Uani 1 1 d . . .
H67A H 0.1290 0.1852 0.4993 0.087 Uiso 1 1 calc R . .
C68 C 0.0017(4) 0.2646(3) 0.5722(2) 0.076(2) Uani 1 1 d . . .
H68A H -0.0061 0.2796 0.6057 0.091 Uiso 1 1 calc R . .
C69 C -0.0597(5) 0.2775(4) 0.5438(3) 0.120(3) Uani 1 1 d U . .
H69A H -0.1077 0.3044 0.5551 0.144 Uiso 1 1 calc R . .
C70 C -0.0542(5) 0.2526(4) 0.4991(3) 0.111(3) Uani 1 1 d U . .
H70A H -0.0991 0.2616 0.4792 0.133 Uiso 1 1 calc R . .
C71 C 0.3086(4) 0.2698(2) 0.3201(2) 0.0534(16) Uani 1 1 d . . .
H71A H 0.2583 0.2966 0.3340 0.064 Uiso 1 1 calc R F .
H71B H 0.3474 0.2631 0.3463 0.064 Uiso 1 1 calc R . .
C72 C 0.3568(3) 0.2965(2) 0.2671(2) 0.0521(17) Uani 1 1 d . F .
C73 C 0.4019(4) 0.3188(3) 0.1807(2) 0.0612(19) Uani 1 1 d . . .
C74 C 0.4176(4) 0.3222(3) 0.1249(2) 0.065(2) Uani 1 1 d . F .
H74A H 0.3947 0.2948 0.1081 0.078 Uiso 1 1 calc R . .
C75 C 0.4666(5) 0.3660(3) 0.0951(3) 0.094(2) Uani 1 1 d U . .
H75A H 0.4750 0.3709 0.0568 0.113 Uiso 1 1 calc R F .
C76 C 0.5047(6) 0.4035(4) 0.1190(4) 0.130(3) Uani 1 1 d U F .
H76A H 0.5427 0.4317 0.0971 0.156 Uiso 1 1 calc R . .
C77 C 0.4876(6) 0.4006(4) 0.1767(4) 0.138(3) Uani 1 1 d U . .
H77 H 0.5104 0.4276 0.1939 0.165 Uiso 1 1 calc R F .
C78 C 0.4366(5) 0.3568(3) 0.2053(3) 0.097(2) Uani 1 1 d . F .
C85 C 0.8703(4) 0.6697(2) 0.1749(2) 0.0504(16) Uani 1 1 d . . .
H85A H 0.9293 0.6837 0.1711 0.060 Uiso 1 1 calc R . .
H85B H 0.8693 0.6524 0.1419 0.060 Uiso 1 1 calc R . .
C86 C 0.8512(4) 0.6234(2) 0.2235(2) 0.0486(16) Uani 1 1 d . . .
C87 C 0.7960(4) 0.5790(2) 0.3023(2) 0.0528(16) Uani 1 1 d . . .
C88 C 0.7471(4) 0.5626(2) 0.3542(2) 0.0570(18) Uani 1 1 d . . .
H88A H 0.7012 0.5879 0.3711 0.068 Uiso 1 1 calc R . .
C89 C 0.7693(4) 0.5079(3) 0.3795(2) 0.069(2) Uani 1 1 d . . .
H89A H 0.7393 0.4960 0.4155 0.082 Uiso 1 1 calc R . .
C90 C 0.8316(4) 0.4704(3) 0.3552(2) 0.069(2) Uani 1 1 d . . .
H90A H 0.8424 0.4325 0.3742 0.083 Uiso 1 1 calc R . .
C91 C 0.8801(4) 0.4855(3) 0.3036(2) 0.069(2) Uani 1 1 d . . .
H91A H 0.9243 0.4592 0.2867 0.083 Uiso 1 1 calc R . .
C92 C 0.8608(4) 0.5410(2) 0.2779(2) 0.0523(16) Uani 1 1 d . . .
C93 C 0.9717(4) 0.5484(2) 0.1884(2) 0.0634(19) Uani 1 1 d . . .
H93A H 0.9912 0.5808 0.1593 0.076 Uiso 1 1 calc R . .
H93B H 1.0203 0.5362 0.2073 0.076 Uiso 1 1 calc R . .
C94 C 0.9531(4) 0.4981(2) 0.1641(2) 0.0529(17) Uani 1 1 d . . .
C95 C 0.9989(5) 0.4459(3) 0.1706(2) 0.082(2) Uani 1 1 d . . .
H95A H 1.0418 0.4429 0.1919 0.098 Uiso 1 1 calc R . .
C96 C 0.9270(5) 0.4021(3) 0.1223(3) 0.093(3) Uani 1 1 d . . .
H96A H 0.9159 0.3681 0.1086 0.111 Uiso 1 1 calc R . .
C97 C 0.8765(5) 0.4532(3) 0.1123(3) 0.106(3) Uani 1 1 d . . .
H97A H 0.8341 0.4551 0.0907 0.127 Uiso 1 1 calc R . .
C98 C 0.8900(5) 0.5015(3) 0.1351(3) 0.092(2) Uani 1 1 d . . .
H98A H 0.8550 0.5371 0.1305 0.110 Uiso 1 1 calc R . .
C99 C 0.8426(3) 0.7724(2) 0.14892(19) 0.0485(16) Uani 1 1 d . . .
H99A H 0.7958 0.8032 0.1436 0.058 Uiso 1 1 calc R . .
H99B H 0.8749 0.7632 0.1130 0.058 Uiso 1 1 calc R . .
C100 C 0.9031(4) 0.7941(2) 0.1775(2) 0.0491(16) Uani 1 1 d . . .
C101 C 0.9606(3) 0.8118(2) 0.2427(2) 0.0500(16) Uani 1 1 d . . .
C102 C 0.9794(3) 0.8153(2) 0.2929(2) 0.0545(17) Uani 1 1 d . . .
H10A H 0.9432 0.7994 0.3259 0.065 Uiso 1 1 calc R . .
C103 C 1.0542(4) 0.8434(3) 0.2913(2) 0.068(2) Uani 1 1 d . . .
H10B H 1.0699 0.8474 0.3243 0.082 Uiso 1 1 calc R . .
C104 C 1.1073(4) 0.8660(3) 0.2425(3) 0.077(2) Uani 1 1 d . . .
H10C H 1.1592 0.8837 0.2431 0.092 Uiso 1 1 calc R . .
C105 C 1.0871(4) 0.8635(3) 0.1941(2) 0.0643(19) Uani 1 1 d . . .
H10D H 1.1229 0.8800 0.1611 0.077 Uiso 1 1 calc R . .
C106 C 1.0131(4) 0.8364(2) 0.1947(2) 0.0508(17) Uani 1 1 d . . .
C107 C 1.0097(4) 0.8377(3) 0.0947(2) 0.071(2) Uani 1 1 d . . .
H10E H 1.0086 0.8021 0.0775 0.085 Uiso 1 1 calc R . .
H10F H 1.0712 0.8483 0.0878 0.085 Uiso 1 1 calc R . .
C108 C 0.9558(4) 0.8884(3) 0.0693(2) 0.068(2) Uani 1 1 d . . .
C109 C 0.9049(6) 0.9309(3) 0.0958(3) 0.118(3) Uani 1 1 d . . .
H10G H 0.9013 0.9281 0.1336 0.142 Uiso 1 1 calc R . .
C110 C 0.8651(6) 0.9798(4) 0.0210(3) 0.133(3) Uani 1 1 d U . .
H11A H 0.8322 1.0109 0.0041 0.160 Uiso 1 1 calc R . .
C111 C 0.9133(5) 0.9431(4) -0.0097(3) 0.114(3) Uani 1 1 d U . .
H11B H 0.9166 0.9492 -0.0476 0.136 Uiso 1 1 calc R . .
C112 C 0.9582(5) 0.8964(4) 0.0127(3) 0.105(3) Uani 1 1 d . . .
H11C H 0.9914 0.8689 -0.0093 0.126 Uiso 1 1 calc R . .
C113 C 0.7267(3) 0.7057(2) 0.16179(19) 0.0483(16) Uani 1 1 d . . .
H11D H 0.7196 0.6627 0.1695 0.058 Uiso 1 1 calc R . .
H11E H 0.7354 0.7174 0.1222 0.058 Uiso 1 1 calc R . .
C114 C 0.6459(4) 0.7380(2) 0.18990(19) 0.0517(17) Uani 1 1 d . . .
C115 C 0.5586(3) 0.7905(2) 0.24613(19) 0.0439(15) Uani 1 1 d . . .
C116 C 0.5209(4) 0.8269(2) 0.2840(2) 0.0532(17) Uani 1 1 d . . .
H11F H 0.5551 0.8429 0.3040 0.064 Uiso 1 1 calc R . .
C117 C 0.4322(4) 0.8392(3) 0.2919(2) 0.0644(19) Uani 1 1 d . . .
H11G H 0.4039 0.8637 0.3183 0.077 Uiso 1 1 calc R . .
C118 C 0.3827(4) 0.8158(3) 0.2613(3) 0.072(2) Uani 1 1 d . . .
H11H H 0.3215 0.8254 0.2674 0.087 Uiso 1 1 calc R . .
C119 C 0.4189(4) 0.7800(3) 0.2235(2) 0.0619(18) Uani 1 1 d . . .
H11I H 0.3850 0.7638 0.2035 0.074 Uiso 1 1 calc R . .
C120 C 0.5079(3) 0.7688(2) 0.2160(2) 0.0507(17) Uani 1 1 d . . .
C121 C 0.5418(4) 0.6961(2) 0.1466(2) 0.0604(18) Uani 1 1 d . . .
H12A H 0.4836 0.6812 0.1638 0.073 Uiso 1 1 calc R . .
H12B H 0.5847 0.6616 0.1445 0.073 Uiso 1 1 calc R . .
C122 C 0.5395(4) 0.7241(2) 0.0907(2) 0.0524(17) Uani 1 1 d . . .
C123 C 0.6014(4) 0.7103(4) 0.0482(3) 0.091(3) Uani 1 1 d . . .
H12C H 0.6487 0.6839 0.0558 0.109 Uiso 1 1 calc R . .
C124 C 0.5383(6) 0.7663(3) -0.0130(2) 0.096(3) Uani 1 1 d . . .
H12D H 0.5388 0.7825 -0.0495 0.116 Uiso 1 1 calc R . .
C125 C 0.4702(6) 0.7831(4) 0.0242(3) 0.110(3) Uani 1 1 d U . .
H12E H 0.4224 0.8080 0.0151 0.133 Uiso 1 1 calc R . .
C126 C 0.4744(5) 0.7609(3) 0.0787(3) 0.098(3) Uani 1 1 d . . .
H12F H 0.4293 0.7728 0.1072 0.118 Uiso 1 1 calc R . .
C127 C 0.7484(4) 0.8075(2) 0.39779(19) 0.0514(16) Uani 1 1 d . . .
H12G H 0.7193 0.8212 0.4326 0.062 Uiso 1 1 calc R . .
H12H H 0.8110 0.7978 0.3980 0.062 Uiso 1 1 calc R . .
C128 C 0.7395(3) 0.8531(2) 0.35363(19) 0.0437(15) Uani 1 1 d . . .
C129 C 0.7296(3) 0.8976(2) 0.27500(19) 0.0442(15) Uani 1 1 d . . .
C130 C 0.7236(4) 0.9133(2) 0.2209(2) 0.0548(17) Uani 1 1 d . . .
H13A H 0.7251 0.8842 0.1980 0.066 Uiso 1 1 calc R . .
C131 C 0.7157(4) 0.9719(3) 0.2023(2) 0.066(2) Uani 1 1 d . . .
H13B H 0.7118 0.9836 0.1657 0.079 Uiso 1 1 calc R . .
C132 C 0.7130(4) 1.0158(3) 0.2358(2) 0.069(2) Uani 1 1 d . . .
H13C H 0.7059 1.0562 0.2217 0.083 Uiso 1 1 calc R . .
C133 C 0.7205(4) 1.0009(2) 0.2876(2) 0.0605(18) Uani 1 1 d . . .
H13D H 0.7195 1.0302 0.3103 0.073 Uiso 1 1 calc R . .
C134 C 0.7298(4) 0.9413(2) 0.3066(2) 0.0513(17) Uani 1 1 d . . .
C135 C 0.7308(4) 0.9378(3) 0.4076(2) 0.067(2) Uani 1 1 d . . .
H13E H 0.7041 0.9786 0.4030 0.081 Uiso 1 1 calc R . .
H13F H 0.6921 0.9150 0.4381 0.081 Uiso 1 1 calc R . .
C136 C 0.8172(4) 0.9396(2) 0.4214(2) 0.0562(17) Uani 1 1 d . . .
C137 C 0.8208(5) 0.9534(3) 0.4717(3) 0.082(2) Uani 1 1 d . . .
H13G H 0.7682 0.9617 0.4969 0.099 Uiso 1 1 calc R . .
C138 C 0.9788(5) 0.9412(3) 0.4443(3) 0.099(3) Uani 1 1 d . . .
H13H H 1.0347 0.9408 0.4527 0.119 Uiso 1 1 calc R . .
C139 C 0.9740(4) 0.9299(3) 0.3987(2) 0.0656(19) Uani 1 1 d . . .
H13I H 1.0255 0.9227 0.3723 0.079 Uiso 1 1 calc R . .
C140 C 0.8945(4) 0.9283(3) 0.3879(2) 0.072(2) Uani 1 1 d . . .
H14A H 0.8925 0.9184 0.3535 0.086 Uiso 1 1 calc R . .
C141 C 0.7345(4) 0.7014(2) 0.4256(2) 0.0541(17) Uani 1 1 d . . .
H14B H 0.6896 0.6719 0.4341 0.065 Uiso 1 1 calc R . .
H14C H 0.7412 0.7132 0.4600 0.065 Uiso 1 1 calc R . .
C142 C 0.8195(4) 0.6751(2) 0.3971(2) 0.0528(16) Uani 1 1 d . . .
C143 C 0.9310(3) 0.6535(2) 0.3369(2) 0.0515(16) Uani 1 1 d . . .
C144 C 0.9961(4) 0.6518(2) 0.2903(2) 0.0603(18) Uani 1 1 d . . .
H14D H 0.9962 0.6802 0.2592 0.072 Uiso 1 1 calc R . .
C145 C 1.0617(4) 0.6059(3) 0.2914(3) 0.086(2) Uani 1 1 d . . .
H14E H 1.1058 0.6024 0.2597 0.103 Uiso 1 1 calc R . .
C146 C 1.0642(5) 0.5651(3) 0.3377(2) 0.091(2) Uani 1 1 d . . .
H14F H 1.1102 0.5351 0.3373 0.109 Uiso 1 1 calc R . .
C147 C 1.0005(4) 0.5685(3) 0.3835(2) 0.085(2) Uani 1 1 d . . .
H14G H 1.0018 0.5411 0.4151 0.102 Uiso 1 1 calc R . .
C148 C 0.9334(4) 0.6129(3) 0.3833(2) 0.0605(18) Uani 1 1 d . . .
C149 C 0.8291(4) 0.5947(3) 0.4748(2) 0.0656(19) Uani 1 1 d . . .
H14H H 0.8420 0.5522 0.4719 0.079 Uiso 1 1 calc R . .
H14I H 0.7648 0.6017 0.4849 0.079 Uiso 1 1 calc R . .
C150 C 0.8686(4) 0.6098(2) 0.5193(2) 0.0579(18) Uani 1 1 d . . .
C151 C 0.8222(5) 0.6419(3) 0.5583(3) 0.089(2) Uani 1 1 d . . .
H15C H 0.7655 0.6577 0.5546 0.107 Uiso 1 1 calc R . .
C152 C 0.9260(4) 0.6319(3) 0.6052(2) 0.075(2) Uani 1 1 d . . .
H15D H 0.9461 0.6398 0.6356 0.090 Uiso 1 1 calc R . .
C153 C 0.9807(5) 0.5994(4) 0.5697(3) 0.122(3) Uani 1 1 d . . .
H15E H 1.0372 0.5845 0.5749 0.147 Uiso 1 1 calc R . .
C154 C 0.9491(5) 0.5894(4) 0.5255(3) 0.125(3) Uani 1 1 d . . .
H15F H 0.9852 0.5676 0.4992 0.150 Uiso 1 1 calc R . .
C155 C 0.6098(4) 0.7627(3) 0.4034(2) 0.0576(19) Uani 1 1 d . . .
H15G H 0.5880 0.7553 0.4430 0.069 Uiso 1 1 calc R G .
H15H H 0.5923 0.8040 0.3908 0.069 Uiso 1 1 calc R . .
C156 C 0.5707(4) 0.7229(3) 0.3774(2) 0.0570(18) Uani 1 1 d . G .
C157 C 0.5554(4) 0.6640(3) 0.3226(2) 0.0564(18) Uani 1 1 d . . .
C158 C 0.5672(4) 0.6266(3) 0.2828(2) 0.070(2) Uani 1 1 d . G .
H15I H 0.6231 0.6171 0.2615 0.084 Uiso 1 1 calc R . .
C159 C 0.4905(5) 0.6040(3) 0.2768(3) 0.090(2) Uani 1 1 d . . .
H15J H 0.4955 0.5780 0.2506 0.108 Uiso 1 1 calc R G .
C160 C 0.4081(5) 0.6176(4) 0.3067(3) 0.111(3) Uani 1 1 d . G .
H16A H 0.3576 0.6031 0.2999 0.133 Uiso 1 1 calc R . .
C161 C 0.4018(4) 0.6511(4) 0.3449(3) 0.103(3) Uani 1 1 d . . .
H16B H 0.3462 0.6588 0.3674 0.123 Uiso 1 1 calc R G .
C162 C 0.4742(4) 0.6756(3) 0.3532(3) 0.079(2) Uani 1 1 d . G .
Cl1 Cl 0.38721(11) 0.19242(9) 0.45252(6) 0.0868(6) Uani 1 1 d U . .
Cl2 Cl 0.06979(11) 0.30036(7) -0.01771(5) 0.0726(5) Uani 1 1 d U . .
Cl3 Cl 0.71210(10) 0.09913(7) 0.93442(6) 0.0709(5) Uani 1 1 d U . .
Cl4 Cl 0.62343(12) 0.20657(12) 0.26161(9) 0.1231(8) Uani 1 1 d U . .
O1 O 0.3406(4) 0.2452(3) 0.4606(2) 0.155(2) Uani 1 1 d U . .
O2 O 0.4300(3) 0.1686(3) 0.49354(17) 0.1180(19) Uani 1 1 d U . .
O3 O 0.3180(4) 0.1564(3) 0.4552(2) 0.154(3) Uani 1 1 d U . .
O4 O 0.4412(3) 0.1932(2) 0.40113(15) 0.0941(16) Uani 1 1 d U . .
O5 O 0.1035(3) 0.2431(2) -0.00488(18) 0.1071(16) Uani 1 1 d U . .
O6 O 0.0129(3) 0.3019(2) -0.05299(15) 0.0857(15) Uani 1 1 d U . .
O7 O 0.0328(3) 0.32630(19) 0.02917(15) 0.0850(15) Uani 1 1 d U . .
O8 O 0.1469(4) 0.3315(3) -0.0460(2) 0.128(2) Uani 1 1 d U . .
O9 O 0.7894(3) 0.0623(2) 0.92146(17) 0.0846(16) Uani 1 1 d U . .
O10 O 0.6411(4) 0.0616(3) 0.9545(3) 0.133(2) Uani 1 1 d U . .
O11 O 0.6959(3) 0.1332(2) 0.88626(18) 0.0989(17) Uani 1 1 d U . .
O12 O 0.7195(4) 0.1341(3) 0.9710(2) 0.150(2) Uani 1 1 d U . .
O13 O 0.5397(3) 0.2230(3) 0.2614(3) 0.137(2) Uani 1 1 d U . .
O14 O 0.6707(4) 0.2445(3) 0.2788(3) 0.152(2) Uani 1 1 d U . .
O15 O 0.6733(5) 0.1758(4) 0.2256(4) 0.208(3) Uani 1 1 d U . .
O16 O 0.6197(6) 0.1458(4) 0.2988(4) 0.226(4) Uani 1 1 d U . .
Cl5 Cl 0.35375(19) 0.45852(12) 0.86602(15) 0.0803(11) Uani 0.50 1 d PU . .
O17 O 0.4397(6) 0.4552(3) 0.8458(4) 0.087(3) Uani 0.50 1 d PU . .
O18 O 0.3130(5) 0.4345(3) 0.8275(4) 0.080(3) Uani 0.50 1 d PU . .
O19 O 0.3317(7) 0.4372(5) 0.9049(5) 0.123(4) Uani 0.50 1 d PU . .
O20 O 0.3244(5) 0.5155(3) 0.8749(4) 0.092(3) Uani 0.50 1 d PU . .
N43 N 0.8016(4) -0.0441(3) -0.3840(2) 0.0872(19) Uani 1 1 d U . .
C173 C 0.7996(5) 0.0006(4) -0.3673(3) 0.094(2) Uani 1 1 d U . .
C174 C 0.8088(7) 0.0527(4) -0.3442(4) 0.130(3) Uani 1 1 d U . .
N41 N 0.2080(7) 0.7248(5) 0.0856(4) 0.097(4) Uani 0.50 1 d PDU . .
C169 C 0.1494(6) 0.7054(4) 0.1254(4) 0.051(3) Uani 0.50 1 d PDU . .
C170 C 0.0839(5) 0.6900(3) 0.1592(3) 0.0193(18) Uiso 0.50 1 d PDU . .
N42 N 0.5871(4) 0.5963(3) 0.4665(2) 0.110(2) Uani 1 1 d DU . .
C171 C 0.5472(6) 0.5658(4) 0.4499(3) 0.128(3) Uani 1 1 d DU . .
C172 C 0.5048(6) 0.5260(4) 0.4254(4) 0.134(3) Uani 1 1 d DU . .
N44 N 0.0294(6) 0.9927(3) 0.7809(3) 0.150(3) Uani 1 1 d DU . .
C175 C -0.0091(6) 0.9657(4) 0.8254(4) 0.129(3) Uani 1 1 d DU . .
C176 C -0.0534(3) 0.9266(2) 0.8615(2) 0.0603(16) Uani 1 1 d DU . .
N47 N 0.2938(8) 0.6576(6) 0.2045(5) 0.133(4) Uani 0.50 1 d PDU A 1
C181 C 0.2539(10) 0.6832(6) 0.2427(5) 0.126(4) Uani 0.50 1 d PDU A 1
C182 C 0.2053(8) 0.7064(7) 0.2936(5) 0.100(4) Uani 0.50 1 d PDU A 1
N46 N 0.4320(10) 0.5816(7) 0.0650(5) 0.156(5) Uani 0.50 1 d PDU B 2
C179 C 0.3872(12) 0.5997(8) 0.1017(5) 0.163(5) Uani 0.50 1 d PDU B 2
C180 C 0.3472(11) 0.6190(8) 0.1535(6) 0.138(5) Uani 0.50 1 d PDU B 2
C9 C -0.1205(4) 0.2275(3) 0.1821(2) 0.0649(19) Uani 1 1 d DU . .
H9A H -0.1057 0.2684 0.1670 0.078 Uiso 1 1 calc R . .
H9B H -0.1748 0.2295 0.2103 0.078 Uiso 1 1 calc R . .
C10 C -0.1378(4) 0.1971(3) 0.1377(2) 0.0713(19) Uani 1 1 d DU . .
C11 C -0.1617(4) 0.1405(3) 0.1470(2) 0.080(2) Uani 1 1 d DU . .
H11J H -0.1622 0.1197 0.1821 0.096 Uiso 1 1 calc R . .
N4 N -0.1849(4) 0.1113(3) 0.1109(2) 0.115(2) Uani 1 1 d DU . .
C12 C -0.1762(5) 0.1429(3) 0.0606(3) 0.122(3) Uani 1 1 d DU . .
H12I H -0.1932 0.1247 0.0339 0.146 Uiso 1 1 calc R . .
C13 C -0.1468(5) 0.1959(3) 0.0453(3) 0.113(3) Uani 1 1 d DU . .
H13J H -0.1379 0.2141 0.0089 0.136 Uiso 1 1 calc R . .
C14 C -0.1296(5) 0.2230(3) 0.0862(2) 0.098(2) Uani 1 1 d DU . .
H14J H -0.1111 0.2622 0.0775 0.118 Uiso 1 1 calc R . .
C37 C 0.2557(5) 0.4151(3) 0.0447(3) 0.102(3) Uani 1 1 d DU . .
H37A H 0.3194 0.4202 0.0362 0.122 Uiso 1 1 calc R . .
H37B H 0.2441 0.3862 0.0225 0.122 Uiso 1 1 calc R . .
C38 C 0.2082(4) 0.4717(3) 0.0323(2) 0.107(3) Uani 1 1 d DU . .
C39 C 0.2548(6) 0.5213(3) 0.0149(3) 0.139(3) Uani 1 1 d DU . .
H39A H 0.3165 0.5165 0.0108 0.167 Uiso 1 1 calc R . .
N10 N 0.2194(5) 0.5768(4) 0.0030(4) 0.177(3) Uani 1 1 d DU . .
C40 C 0.1287(6) 0.5763(4) 0.0174(4) 0.166(4) Uani 1 1 d DU . .
H40A H 0.0985 0.6131 0.0245 0.199 Uiso 1 1 calc R . .
C41 C 0.0790(6) 0.5318(4) 0.0225(4) 0.177(4) Uani 1 1 d DU . .
H41A H 0.0197 0.5369 0.0192 0.213 Uiso 1 1 calc R . .
C42 C 0.1227(5) 0.4744(4) 0.0336(4) 0.156(3) Uani 1 1 d DU . .
H42A H 0.0912 0.4397 0.0416 0.187 Uiso 1 1 calc R . .
C23 C 0.3047(4) 0.0811(2) 0.04970(17) 0.0529(17) Uani 1 1 d D . .
H23A H 0.2400 0.0838 0.0566 0.064 Uiso 1 1 calc R . .
H23B H 0.3236 0.0394 0.0602 0.064 Uiso 1 1 calc R . .
C24 C 0.3393(3) 0.0969(2) -0.00956(17) 0.0462(15) Uani 1 1 d D . .
C28 C 0.2919(4) 0.1299(3) -0.0425(2) 0.079(2) Uani 1 1 d DU . .
H28A H 0.2355 0.1449 -0.0258 0.094 Uiso 1 1 calc R . .
C27 C 0.3164(3) 0.1440(3) -0.09659(18) 0.0607(18) Uani 1 1 d DU . .
C26 C 0.3943(3) 0.1219(2) -0.1187(2) 0.0617(17) Uani 1 1 d DU . .
H26A H 0.4130 0.1296 -0.1569 0.074 Uiso 1 1 calc R . .
N7 N 0.4500(4) 0.0887(3) -0.0903(2) 0.113(2) Uani 1 1 d DU . .
C25 C 0.4205(4) 0.0765(3) -0.0341(2) 0.098(3) Uani 1 1 d DU . .
H25A H 0.4574 0.0537 -0.0130 0.118 Uiso 1 1 calc R . .
Cl7 Cl 0.2229(3) 0.5913(2) 0.48725(17) 0.1111(13) Uiso 0.50 1 d P C 1
O28 O 0.3094(9) 0.5646(6) 0.4885(5) 0.139(4) Uiso 0.50 1 d P C 1
O27 O 0.1622(6) 0.5541(4) 0.4947(4) 0.089(3) Uiso 0.50 1 d P C 1
O26 O 0.2196(8) 0.6236(6) 0.4379(5) 0.136(4) Uiso 0.50 1 d P C 1
O25 O 0.1980(10) 0.6336(7) 0.5298(6) 0.173(6) Uiso 0.50 1 d P C 1
Cl6 Cl 0.2347(6) 0.8782(4) 0.5007(3) 0.219(3) Uiso 0.50 1 d P D 1
O21 O 0.2884(10) 0.8693(7) 0.4470(6) 0.166(5) Uiso 0.50 1 d P D 1
O22 O 0.1575(13) 0.9042(9) 0.4882(8) 0.221(8) Uiso 0.50 1 d P D 1
O23 O 0.2275(15) 0.8238(10) 0.5448(9) 0.119(8) Uiso 0.25 1 d P D 1
O24 O 0.3503(11) 0.9053(7) 0.5832(6) 0.073(5) Uiso 0.25 1 d P E 1
C79 C 0.4561(6) 0.3492(4) 0.3083(4) 0.085(4) Uiso 0.50 1 d PD F 1
C80 C 0.4006(4) 0.3978(3) 0.3355(3) 0.079(4) Uiso 0.50 1 d PD F 1
C81 C 0.3527(6) 0.4408(4) 0.3099(4) 0.111(6) Uiso 0.50 1 d PD F 1
H81A H 0.3567 0.4399 0.2725 0.133 Uiso 0.50 1 calc PR F 1
C82 C 0.2983(7) 0.4859(5) 0.3328(3) 0.104(5) Uiso 0.50 1 d PD F 1
H82A H 0.2633 0.5134 0.3138 0.125 Uiso 0.50 1 calc PR F 1
C83 C 0.3011(8) 0.4861(6) 0.3851(4) 0.162(9) Uiso 0.50 1 d PD F 1
H83A H 0.2688 0.5170 0.4033 0.194 Uiso 0.50 1 calc PR F 1
N20 N 0.3471(7) 0.4450(4) 0.4132(4) 0.127(5) Uiso 0.50 1 d PD F 1
C84 C 0.3974(7) 0.3996(4) 0.3900(3) 0.077(4) Uiso 0.50 1 d PD F 1
H84A H 0.4286 0.3707 0.4103 0.092 Uiso 0.50 1 calc PR F 1
C263 C 0.4176(9) 0.7570(9) 0.4251(4) 0.229(14) Uiso 0.50 1 d PD G 1
H26B H 0.4361 0.7978 0.4136 0.275 Uiso 0.50 1 calc PR G 1
H26C H 0.3590 0.7560 0.4172 0.275 Uiso 0.50 1 calc PR G 1
C264 C 0.4088(5) 0.7436(4) 0.4854(3) 0.269(16) Uiso 0.50 1 d PD G 1
C265 C 0.3960(12) 0.7875(5) 0.5176(4) 0.322 Uiso 0.50 1 d PD G 1
H26D H 0.3990 0.8263 0.4986 0.322 Uiso 0.50 1 calc PR G 1
C266 C 0.3790(15) 0.7845(5) 0.5747(4) 0.269(16) Uiso 0.50 1 d PD G 1
H26E H 0.3590 0.8161 0.5952 0.323 Uiso 0.50 1 calc PR G 1
C267 C 0.3973(17) 0.7267(4) 0.5944(5) 0.37(3) Uiso 0.50 1 d PD G 1
H26F H 0.4055 0.7193 0.6305 0.444 Uiso 0.50 1 calc PR G 1
N240 N 0.4048(19) 0.6792(5) 0.5676(4) 0.444 Uiso 0.50 1 d PD G 1
C268 C 0.410(2) 0.6857(5) 0.5109(4) 0.444 Uiso 0.50 1 d PD G 1
H26G H 0.4147 0.6528 0.4918 0.444 Uiso 0.50 1 calc PR G 1
Cl8 Cl 0.2185(4) 0.5435(3) 0.4298(2) 0.162(2) Uiso 0.50 1 d P H 2
O29 O 0.2047(8) 0.6068(6) 0.4080(5) 0.132(4) Uiso 0.50 1 d P H 2
O30 O 0.2854(14) 0.5240(9) 0.4667(8) 0.234(8) Uiso 0.50 1 d P H 2
O31 O 0.1301(10) 0.5333(7) 0.4701(6) 0.172(6) Uiso 0.50 1 d P H 2
O32 O 0.2518(12) 0.5028(8) 0.3834(7) 0.209(7) Uiso 0.50 1 d P H 2
C279 C 0.4016(6) 0.3877(7) 0.3019(6) 0.119(6) Uiso 0.50 1 d PD F 2
H27B H 0.3735 0.4257 0.2885 0.143 Uiso 0.50 1 calc PR F 2
H27C H 0.3667 0.3728 0.3378 0.143 Uiso 0.50 1 calc PR F 2
C280 C 0.4935(5) 0.3957(5) 0.3055(4) 0.166(9) Uiso 0.50 1 d PGD F 2
C281 C 0.5610(6) 0.3585(5) 0.2814(5) 0.210(12) Uiso 0.50 1 d PGD F 2
H28B H 0.5483 0.3223 0.2720 0.252 Uiso 0.50 1 calc PR F 2
C283 C 0.6470(6) 0.3742(7) 0.2709(5) 0.252 Uiso 0.50 1 d PGD F 2
H28C H 0.6931 0.3488 0.2544 0.252 Uiso 0.50 1 calc PR F 2
C282 C 0.6656(6) 0.4272(7) 0.2847(5) 0.092(5) Uiso 0.50 1 d PGD F 2
H28D H 0.7244 0.4379 0.2775 0.110 Uiso 0.50 1 calc PR F 2
N20' N 0.5981(8) 0.4644(6) 0.3088(6) 0.178(8) Uiso 0.50 1 d PGD F 2
C284 C 0.5121(7) 0.4486(5) 0.3192(5) 0.214 Uiso 0.50 1 d PGD F 2
H28E H 0.4660 0.4740 0.3357 0.214 Uiso 0.50 1 calc PR F 2
C163 C 0.4152(7) 0.7438(4) 0.4237(3) 0.067(4) Uiso 0.50 1 d PD G 2
C164 C 0.3839(5) 0.7061(3) 0.4772(3) 0.089(4) Uiso 0.50 1 d PD G 2
C165 C 0.4296(7) 0.6891(5) 0.5151(3) 0.106 Uiso 0.50 1 d PD G 2
C166 C 0.3956(6) 0.6555(5) 0.5660(4) 0.094(5) Uiso 0.50 1 d PD G 2
H16F H 0.4260 0.6472 0.5946 0.113 Uiso 0.50 1 calc PR G 2
C167 C 0.3153(6) 0.6366(6) 0.5688(5) 0.136(7) Uiso 0.50 1 d PD G 2
H16G H 0.2958 0.6063 0.5975 0.163 Uiso 0.50 1 calc PR G 2
N40 N 0.2596(7) 0.6559(6) 0.5357(4) 0.177(7) Uiso 0.50 1 d PD G 2
C168 C 0.2965(7) 0.6896(7) 0.4869(5) 0.209(12) Uiso 0.50 1 d PD G 2
H168 H 0.2628 0.7013 0.4602 0.251 Uiso 0.50 1 calc PR G 2
O23' O 0.2258(13) 0.8033(9) 0.5034(8) 0.096(6) Uiso 0.25 1 d P I 2
O24' O 0.2217(7) 0.8470(5) 0.4608(4) 0.032(3) Uiso 0.25 1 d P I 2

loop_
_atom_site_aniso_label
_atom_site_aniso_U_11
_atom_site_aniso_U_22
_atom_site_aniso_U_33
_atom_site_aniso_U_23
_atom_site_aniso_U_13
_atom_site_aniso_U_12
Eu1 0.04453(17) 0.04017(17) 0.03638(15) -0.00788(13) -0.01478(13) 0.00166(14)
Eu2 0.05173(18) 0.03854(18) 0.03288(15) -0.00541(13) -0.00991(14) 0.00150(15)
N1 0.054(2) 0.038(2) 0.039(2) -0.0055(19) -0.0191(19) 0.005(2)
N2 0.048(2) 0.042(2) 0.032(2) -0.0092(18) -0.0076(18) 0.001(2)
N3 0.036(2) 0.048(3) 0.051(2) -0.003(2) -0.0211(18) 0.000(2)
N5 0.049(2) 0.044(2) 0.039(2) -0.007(2) -0.0103(19) 0.002(2)
N6 0.060(3) 0.046(3) 0.036(2) -0.004(2) -0.012(2) 0.006(2)
N8 0.049(2) 0.044(3) 0.051(2) -0.007(2) -0.013(2) -0.001(2)
N9 0.106(4) 0.040(3) 0.058(3) -0.002(2) -0.005(3) -0.008(3)
N11 0.054(2) 0.046(3) 0.049(2) -0.011(2) -0.0234(19) 0.005(2)
N12 0.048(2) 0.045(2) 0.040(2) -0.0096(19) -0.0148(19) 0.002(2)
N13 0.044(2) 0.053(3) 0.040(2) -0.004(2) -0.0136(19) 0.011(2)
N14 0.081(3) 0.068(3) 0.053(3) -0.003(3) -0.020(2) 0.009(3)
N15 0.054(2) 0.043(2) 0.043(2) -0.0129(19) -0.0223(19) 0.005(2)
N16 0.055(3) 0.054(3) 0.039(2) -0.013(2) -0.0131(19) -0.001(2)
N17 0.070(3) 0.104(4) 0.062(3) -0.032(3) -0.023(2) -0.006(3)
N18 0.047(2) 0.057(3) 0.053(2) -0.017(2) -0.019(2) 0.000(2)
N19 0.107(3) 0.106(4) 0.062(3) -0.015(3) -0.026(3) -0.064(3)
N21 0.055(3) 0.037(2) 0.041(2) -0.0055(19) -0.009(2) 0.005(2)
N22 0.056(3) 0.037(2) 0.036(2) -0.0008(19) -0.007(2) 0.000(2)
N23 0.062(3) 0.043(3) 0.051(2) -0.009(2) -0.019(2) 0.005(2)
N24 0.122(4) 0.062(3) 0.060(3) -0.012(3) -0.036(3) 0.026(3)
N25 0.052(2) 0.048(3) 0.034(2) -0.0077(19) -0.0083(19) -0.002(2)
N26 0.069(3) 0.043(3) 0.042(2) -0.004(2) -0.003(2) -0.009(2)
N27 0.216(6) 0.117(6) 0.136(5) 0.004(4) -0.103(4) 0.027(5)
N28 0.055(2) 0.042(2) 0.037(2) 0.0022(19) -0.0161(19) -0.003(2)
N29 0.059(2) 0.052(3) 0.056(2) 0.002(2) -0.031(2) -0.013(2)
N30 0.079(4) 0.180(6) 0.064(3) -0.022(4) -0.014(3) -0.014(4)
N31 0.058(3) 0.042(3) 0.038(2) -0.004(2) -0.005(2) 0.004(2)
N32 0.052(2) 0.043(2) 0.032(2) -0.0063(19) -0.0112(19) 0.000(2)
N33 0.068(3) 0.045(3) 0.050(2) -0.010(2) -0.022(2) 0.006(2)
N34 0.170(5) 0.113(5) 0.122(4) -0.016(4) -0.076(4) -0.023(5)
N35 0.058(3) 0.043(3) 0.037(2) -0.0045(19) -0.0149(19) 0.004(2)
N36 0.068(3) 0.048(3) 0.042(2) -0.008(2) -0.019(2) 0.016(2)
N37 0.111(4) 0.132(5) 0.073(3) -0.050(3) -0.043(3) 0.047(4)
N38 0.052(3) 0.051(3) 0.049(2) -0.003(2) -0.004(2) -0.003(2)
N39 0.055(3) 0.102(4) 0.068(3) -0.013(3) 0.002(3) -0.005(3)
C1 0.052(3) 0.049(3) 0.046(3) -0.006(2) -0.025(2) 0.003(3)
C2 0.051(3) 0.040(3) 0.040(3) -0.008(2) -0.020(2) 0.001(3)
C3 0.058(3) 0.044(3) 0.041(3) -0.007(2) -0.019(2) -0.001(3)
C4 0.056(3) 0.041(3) 0.054(3) -0.014(3) -0.019(3) 0.004(3)
C5 0.076(4) 0.047(3) 0.049(3) 0.000(3) -0.014(3) -0.007(3)
C6 0.047(3) 0.056(4) 0.060(3) 0.001(3) -0.003(3) -0.008(3)
C7 0.053(3) 0.060(4) 0.063(3) -0.012(3) -0.018(3) -0.004(3)
C8 0.047(3) 0.047(3) 0.056(3) -0.014(3) -0.017(2) 0.000(3)
C15 0.051(3) 0.054(3) 0.033(2) -0.009(2) -0.017(2) 0.001(3)
C16 0.050(3) 0.042(3) 0.029(2) -0.005(2) -0.010(2) 0.000(3)
C17 0.045(3) 0.054(3) 0.037(3) -0.003(3) -0.006(2) 0.009(3)
C18 0.053(3) 0.065(4) 0.035(3) 0.004(3) -0.012(2) -0.006(3)
C19 0.046(3) 0.084(4) 0.051(3) -0.008(3) -0.008(3) 0.018(3)
C20 0.059(4) 0.100(5) 0.060(4) -0.020(4) -0.006(3) 0.039(4)
C21 0.066(4) 0.085(4) 0.050(3) -0.026(3) -0.016(3) 0.027(3)
C22 0.058(3) 0.057(3) 0.033(3) -0.009(3) -0.011(2) 0.004(3)
C29 0.066(3) 0.038(3) 0.037(3) 0.000(2) -0.016(2) -0.002(3)
C30 0.061(3) 0.058(4) 0.047(3) -0.010(3) -0.016(3) 0.006(3)
C31 0.083(4) 0.039(3) 0.067(3) -0.018(3) -0.025(3) 0.015(3)
C32 0.093(5) 0.052(4) 0.080(4) -0.026(3) -0.024(3) 0.014(4)
C33 0.122(6) 0.082(5) 0.085(4) -0.046(4) -0.010(4) -0.005(5)
C34 0.174(8) 0.063(4) 0.093(5) -0.026(4) -0.002(5) -0.023(5)
C35 0.174(8) 0.046(4) 0.087(5) -0.013(4) 0.003(5) -0.027(5)
C36 0.102(5) 0.045(4) 0.067(4) -0.010(3) -0.005(4) -0.004(4)
C43 0.055(3) 0.042(3) 0.049(3) -0.012(2) -0.024(2) 0.011(3)
C44 0.042(3) 0.043(3) 0.036(3) -0.003(2) -0.010(2) 0.001(3)
C45 0.047(3) 0.030(3) 0.038(3) -0.001(2) -0.013(2) 0.004(2)
C46 0.048(3) 0.032(3) 0.044(3) -0.004(2) -0.014(2) 0.009(2)
C47 0.066(3) 0.049(3) 0.042(3) -0.010(3) -0.015(3) -0.006(3)
C48 0.069(4) 0.046(3) 0.052(3) -0.012(3) -0.009(3) 0.002(3)
C49 0.060(3) 0.045(3) 0.050(3) -0.007(3) -0.011(3) 0.008(3)
C50 0.054(3) 0.043(3) 0.036(3) -0.008(2) -0.006(2) 0.008(3)
C51 0.048(3) 0.053(3) 0.060(3) -0.009(3) -0.023(3) 0.014(3)
C52 0.048(3) 0.060(4) 0.053(3) -0.005(3) -0.019(3) 0.013(3)
C53 0.057(3) 0.056(4) 0.047(3) -0.001(3) -0.016(3) 0.003(3)
C54 0.086(5) 0.081(5) 0.064(4) 0.009(4) -0.017(4) 0.019(4)
C55 0.127(5) 0.124(6) 0.065(4) -0.001(4) -0.011(4) 0.054(5)
C56 0.131(5) 0.098(5) 0.060(4) -0.010(4) -0.020(4) 0.056(4)
C57 0.063(3) 0.053(3) 0.031(3) -0.007(2) -0.012(2) 0.003(3)
C58 0.047(3) 0.046(3) 0.051(3) -0.025(2) -0.017(2) 0.007(3)
C59 0.050(3) 0.039(3) 0.040(3) -0.011(2) -0.008(2) 0.003(3)
C60 0.057(3) 0.048(3) 0.054(3) -0.014(3) -0.016(3) 0.002(3)
C61 0.060(4) 0.067(4) 0.063(3) -0.013(3) -0.016(3) 0.005(3)
C62 0.049(3) 0.073(4) 0.089(4) -0.014(3) -0.027(3) 0.006(3)
C63 0.060(4) 0.063(4) 0.057(3) -0.015(3) -0.011(3) -0.001(3)
C64 0.053(3) 0.041(3) 0.050(3) -0.012(2) -0.014(3) 0.007(3)
C65 0.068(4) 0.056(4) 0.053(3) -0.004(3) -0.019(3) -0.011(3)
C66 0.069(4) 0.061(4) 0.039(3) -0.004(3) -0.020(3) 0.003(3)
C67 0.068(4) 0.085(5) 0.069(4) -0.026(3) -0.019(3) 0.006(4)
C68 0.082(4) 0.102(5) 0.049(3) -0.030(3) -0.019(3) 0.016(4)
C69 0.104(5) 0.183(6) 0.085(4) -0.073(4) -0.032(4) 0.051(5)
C70 0.086(4) 0.174(6) 0.083(4) -0.057(4) -0.034(3) 0.039(5)
C71 0.065(3) 0.049(3) 0.057(3) -0.018(3) -0.029(3) 0.001(3)
C72 0.052(3) 0.052(3) 0.055(3) -0.008(3) -0.019(3) 0.003(3)
C73 0.049(3) 0.055(4) 0.081(4) -0.005(3) -0.017(3) -0.009(3)
C74 0.060(4) 0.069(4) 0.062(4) 0.002(3) -0.006(3) -0.018(3)
C75 0.094(4) 0.106(5) 0.081(4) -0.005(4) -0.009(4) -0.039(4)
C76 0.142(5) 0.128(5) 0.117(5) 0.004(5) -0.007(5) -0.072(5)
C77 0.159(6) 0.144(6) 0.126(5) -0.036(5) -0.020(5) -0.090(5)
C78 0.117(5) 0.100(5) 0.089(5) -0.005(4) -0.032(4) -0.065(4)
C85 0.065(3) 0.042(3) 0.047(3) -0.019(2) -0.014(3) 0.003(3)
C86 0.065(3) 0.034(3) 0.052(3) -0.013(2) -0.021(3) 0.004(3)
C87 0.067(3) 0.042(3) 0.056(3) -0.017(3) -0.021(3) -0.001(3)
C88 0.081(4) 0.047(3) 0.043(3) 0.000(3) -0.015(3) -0.014(3)
C89 0.095(4) 0.053(4) 0.063(3) 0.011(3) -0.032(3) -0.020(3)
C90 0.098(4) 0.041(3) 0.070(4) 0.006(3) -0.032(3) 0.004(3)
C91 0.092(4) 0.047(4) 0.077(4) -0.010(3) -0.038(3) 0.003(3)
C92 0.072(3) 0.036(3) 0.055(3) -0.005(3) -0.027(3) -0.004(3)
C93 0.075(4) 0.053(4) 0.064(3) -0.015(3) -0.016(3) 0.007(3)
C94 0.062(3) 0.046(3) 0.052(3) -0.016(3) -0.015(3) 0.013(3)
C95 0.120(5) 0.068(4) 0.066(3) -0.033(3) -0.042(3) 0.041(4)
C96 0.115(6) 0.063(4) 0.098(5) -0.046(4) 0.001(4) 0.003(4)
C97 0.095(5) 0.091(5) 0.150(6) -0.075(4) -0.040(4) 0.024(4)
C98 0.110(5) 0.071(4) 0.111(4) -0.049(4) -0.057(4) 0.045(4)
C99 0.061(3) 0.049(3) 0.033(3) 0.000(2) -0.010(2) 0.002(3)
C100 0.058(3) 0.044(3) 0.043(3) -0.010(3) -0.007(3) 0.006(3)
C101 0.050(3) 0.043(3) 0.057(3) -0.015(3) -0.009(3) -0.001(3)
C102 0.055(3) 0.063(4) 0.050(3) -0.009(3) -0.016(3) -0.011(3)
C103 0.072(4) 0.074(4) 0.065(4) -0.020(3) -0.019(3) -0.005(4)
C104 0.056(4) 0.084(5) 0.096(5) -0.017(4) -0.016(3) -0.026(3)
C105 0.065(4) 0.069(4) 0.059(3) -0.006(3) -0.008(3) -0.018(3)
C106 0.054(3) 0.048(3) 0.049(3) -0.010(3) -0.005(3) -0.005(3)
C107 0.086(4) 0.075(4) 0.045(3) -0.012(3) 0.005(3) -0.008(4)
C108 0.099(4) 0.065(4) 0.045(3) 0.002(3) -0.015(3) -0.038(4)
C109 0.220(8) 0.075(5) 0.074(4) -0.016(4) -0.071(5) 0.024(6)
C110 0.147(6) 0.140(6) 0.111(5) 0.043(5) -0.059(5) -0.026(5)
C111 0.116(5) 0.165(6) 0.058(3) 0.051(4) -0.050(3) -0.026(5)
C112 0.097(5) 0.156(7) 0.066(4) -0.026(5) -0.001(4) -0.044(5)
C113 0.064(3) 0.049(3) 0.035(3) -0.005(2) -0.016(2) -0.009(3)
C114 0.076(4) 0.041(3) 0.039(3) 0.009(3) -0.021(3) -0.007(3)
C115 0.045(3) 0.040(3) 0.043(3) 0.011(2) -0.011(2) -0.003(3)
C116 0.057(3) 0.042(3) 0.056(3) 0.002(3) -0.013(3) 0.006(3)
C117 0.054(3) 0.060(4) 0.079(4) -0.012(3) -0.015(3) 0.006(3)
C118 0.053(3) 0.064(4) 0.098(5) 0.007(4) -0.026(3) 0.002(3)
C119 0.061(3) 0.063(4) 0.067(3) -0.013(3) -0.024(3) 0.003(3)
C120 0.049(3) 0.050(3) 0.049(3) -0.005(3) -0.007(3) 0.006(3)
C121 0.070(3) 0.051(4) 0.069(3) -0.004(3) -0.031(3) -0.009(3)
C122 0.057(3) 0.050(3) 0.049(3) -0.007(3) -0.005(3) -0.012(3)
C123 0.064(4) 0.142(6) 0.073(4) -0.038(4) -0.021(3) 0.011(4)
C124 0.166(7) 0.074(5) 0.041(3) 0.000(3) -0.004(4) -0.027(5)
C125 0.155(6) 0.102(6) 0.073(4) -0.018(4) -0.037(4) 0.040(5)
C126 0.124(6) 0.101(6) 0.064(4) -0.019(4) -0.024(4) 0.039(5)
C127 0.064(3) 0.053(3) 0.038(3) -0.015(2) -0.012(3) 0.009(3)
C128 0.050(3) 0.036(3) 0.041(3) -0.004(2) -0.005(2) 0.004(3)
C129 0.051(3) 0.041(3) 0.041(3) -0.004(2) -0.015(2) 0.002(3)
C130 0.065(3) 0.043(3) 0.057(3) 0.004(3) -0.023(3) -0.002(3)
C131 0.073(4) 0.065(4) 0.058(3) 0.013(3) -0.023(3) -0.005(3)
C132 0.083(4) 0.048(4) 0.077(4) 0.000(3) -0.025(3) 0.003(3)
C133 0.076(4) 0.042(3) 0.066(3) -0.004(3) -0.025(3) 0.002(3)
C134 0.058(3) 0.040(3) 0.056(3) -0.006(3) -0.014(3) 0.005(3)
C135 0.100(4) 0.050(3) 0.056(3) -0.021(3) -0.024(3) 0.015(3)
C136 0.072(4) 0.049(3) 0.054(3) -0.010(3) -0.024(3) -0.011(3)
C137 0.086(4) 0.094(5) 0.078(4) -0.036(4) -0.024(4) -0.004(4)
C138 0.092(5) 0.082(5) 0.127(6) 0.024(5) -0.043(4) -0.041(4)
C139 0.067(4) 0.082(4) 0.056(3) -0.016(3) -0.019(3) -0.016(3)
C140 0.087(4) 0.069(4) 0.064(4) -0.016(3) -0.021(3) -0.003(4)
C141 0.071(4) 0.053(4) 0.036(3) -0.004(3) -0.011(3) 0.002(3)
C142 0.072(3) 0.046(3) 0.046(3) -0.015(3) -0.024(3) 0.008(3)
C143 0.060(3) 0.045(3) 0.055(3) -0.013(3) -0.024(3) 0.011(3)
C144 0.072(4) 0.061(4) 0.052(3) -0.028(3) -0.018(3) 0.023(3)
C145 0.078(4) 0.104(5) 0.086(4) -0.055(4) -0.030(3) 0.036(4)
C146 0.117(5) 0.091(5) 0.065(4) -0.029(3) -0.037(4) 0.058(4)
C147 0.122(5) 0.071(4) 0.070(4) -0.022(3) -0.048(3) 0.050(4)
C148 0.082(4) 0.054(4) 0.050(3) -0.013(3) -0.031(3) 0.022(3)
C149 0.094(4) 0.052(4) 0.052(3) 0.006(3) -0.033(3) 0.007(3)
C150 0.084(4) 0.042(3) 0.048(3) 0.000(3) -0.023(3) 0.001(3)
C151 0.088(4) 0.111(5) 0.081(4) -0.046(4) -0.036(3) 0.025(4)
C152 0.102(5) 0.070(4) 0.060(4) -0.011(3) -0.027(3) -0.014(4)
C153 0.107(5) 0.196(9) 0.078(4) -0.046(5) -0.052(4) 0.042(6)
C154 0.092(5) 0.220(9) 0.079(4) -0.063(5) -0.051(4) 0.063(6)
C155 0.064(4) 0.071(4) 0.028(3) 0.000(3) -0.002(3) 0.011(3)
C156 0.052(3) 0.061(4) 0.054(3) 0.010(3) -0.013(3) -0.006(3)
C157 0.062(3) 0.055(4) 0.049(3) 0.011(3) -0.014(3) -0.015(3)
C158 0.084(4) 0.061(4) 0.066(4) 0.005(3) -0.021(3) -0.023(4)
C159 0.127(5) 0.074(5) 0.082(4) 0.009(4) -0.052(4) -0.034(4)
C160 0.079(5) 0.145(7) 0.118(6) -0.031(5) -0.017(4) -0.046(5)
C161 0.054(4) 0.138(7) 0.113(6) -0.004(5) -0.013(4) -0.028(5)
C162 0.066(4) 0.093(5) 0.070(4) 0.005(4) -0.007(3) -0.018(4)
Cl1 0.0850(10) 0.1332(15) 0.0423(7) -0.0207(8) -0.0233(7) 0.0305(10)
Cl2 0.0932(10) 0.0828(10) 0.0465(7) -0.0202(7) -0.0273(7) 0.0196(9)
Cl3 0.0776(10) 0.0768(10) 0.0604(8) -0.0222(8) -0.0128(7) 0.0013(9)
Cl4 0.0576(10) 0.1827(19) 0.1432(15) -0.0614(14) -0.0199(10) -0.0195(12)
O1 0.212(5) 0.144(4) 0.081(3) -0.017(3) -0.018(3) 0.110(4)
O2 0.132(3) 0.155(4) 0.074(3) -0.038(3) -0.053(2) 0.065(3)
O3 0.142(4) 0.218(6) 0.096(4) 0.006(4) -0.019(3) -0.045(5)
O4 0.075(3) 0.162(4) 0.049(2) -0.034(2) -0.014(2) 0.001(3)
O5 0.148(3) 0.087(3) 0.097(3) -0.039(2) -0.063(3) 0.064(3)
O6 0.099(3) 0.109(3) 0.059(2) -0.029(2) -0.040(2) 0.025(3)
O7 0.109(3) 0.091(3) 0.055(2) -0.033(2) -0.021(2) 0.036(3)
O8 0.126(4) 0.178(5) 0.087(3) -0.028(3) -0.009(3) -0.059(4)
O9 0.062(2) 0.109(3) 0.074(3) -0.003(3) -0.014(2) 0.022(3)
O10 0.098(4) 0.109(4) 0.160(5) 0.009(4) 0.020(4) -0.003(3)
O11 0.108(3) 0.106(4) 0.079(3) -0.002(3) -0.030(3) 0.014(3)
O12 0.216(5) 0.138(4) 0.129(3) -0.066(3) -0.092(3) 0.030(4)
O13 0.065(3) 0.159(5) 0.198(5) -0.041(4) -0.046(3) 0.005(3)
O14 0.120(4) 0.174(5) 0.187(5) -0.061(4) -0.051(4) -0.041(4)
O15 0.136(5) 0.252(6) 0.241(6) -0.109(5) 0.003(5) -0.025(5)
O16 0.199(6) 0.212(7) 0.264(7) -0.006(6) -0.064(6) -0.005(6)
Cl5 0.0496(16) 0.0396(14) 0.147(3) -0.0386(16) 0.0102(17) -0.0126(13)
O17 0.090(5) 0.049(4) 0.130(6) -0.034(4) -0.027(5) -0.007(4)
O18 0.043(4) 0.053(4) 0.139(6) -0.035(4) 0.006(4) -0.003(4)
O19 0.105(6) 0.102(6) 0.138(7) -0.038(5) 0.032(6) 0.006(6)
O20 0.055(4) 0.062(4) 0.172(6) -0.061(4) -0.026(4) 0.002(4)
N43 0.118(4) 0.075(4) 0.075(3) -0.009(3) -0.031(3) -0.013(3)
C173 0.102(5) 0.092(5) 0.081(4) -0.004(4) -0.011(4) -0.006(4)
C174 0.162(6) 0.101(5) 0.121(5) -0.043(4) 0.011(5) -0.040(5)
N41 0.084(6) 0.081(6) 0.096(6) 0.006(6) 0.029(6) -0.006(6)
C169 0.061(5) 0.041(5) 0.052(5) -0.022(4) -0.004(4) -0.009(4)
N42 0.122(5) 0.107(5) 0.093(4) 0.001(4) -0.008(4) -0.031(4)
C171 0.128(5) 0.123(6) 0.120(5) 0.015(5) -0.012(5) -0.020(5)
C172 0.137(6) 0.123(6) 0.146(6) -0.002(5) -0.036(5) -0.047(5)
N44 0.181(6) 0.137(5) 0.141(5) -0.051(4) -0.034(5) 0.003(5)
C175 0.105(5) 0.117(5) 0.161(6) -0.006(5) -0.030(5) -0.003(5)
C176 0.060(3) 0.055(3) 0.081(3) -0.017(3) -0.040(3) -0.007(3)
N47 0.112(7) 0.141(8) 0.155(8) 0.018(7) -0.052(6) -0.057(6)
C181 0.106(7) 0.132(7) 0.152(7) -0.009(7) -0.038(6) -0.056(6)
C182 0.052(6) 0.102(8) 0.151(8) -0.009(7) -0.035(6) -0.016(6)
N46 0.141(8) 0.171(9) 0.158(8) 0.014(7) -0.034(7) -0.063(7)
C179 0.147(7) 0.158(8) 0.189(8) 0.007(7) -0.047(7) -0.053(7)
C180 0.116(8) 0.134(9) 0.175(9) 0.003(8) -0.054(7) -0.051(7)
C9 0.060(3) 0.061(4) 0.076(4) -0.005(3) -0.022(3) -0.002(3)
C10 0.071(3) 0.084(4) 0.065(3) -0.002(3) -0.031(3) -0.011(3)
C11 0.097(4) 0.088(4) 0.071(3) -0.016(3) -0.042(3) -0.011(4)
N4 0.130(4) 0.119(4) 0.112(4) -0.024(4) -0.054(3) -0.004(4)
C12 0.143(5) 0.133(5) 0.111(4) -0.022(4) -0.069(4) -0.016(5)
C13 0.142(5) 0.122(5) 0.088(4) -0.001(4) -0.058(4) -0.014(5)
C14 0.111(4) 0.106(5) 0.089(4) -0.001(4) -0.048(3) -0.022(4)
C37 0.131(6) 0.068(4) 0.096(5) -0.002(4) -0.005(4) -0.008(4)
C38 0.123(5) 0.103(5) 0.098(4) 0.013(4) -0.040(4) -0.015(4)
C39 0.155(5) 0.113(5) 0.152(5) 0.014(5) -0.065(4) 0.004(5)
N10 0.197(5) 0.165(5) 0.173(5) -0.024(4) -0.052(4) 0.002(5)
C40 0.161(6) 0.168(6) 0.164(6) -0.021(5) -0.043(5) 0.038(5)
C41 0.149(6) 0.200(6) 0.158(6) 0.036(5) -0.035(5) 0.021(5)
C42 0.141(5) 0.180(6) 0.132(5) 0.038(5) -0.041(5) 0.005(5)
C23 0.074(4) 0.043(3) 0.043(3) -0.009(3) -0.013(3) 0.001(3)
C24 0.062(3) 0.038(3) 0.040(3) -0.012(2) -0.014(2) 0.004(3)
C28 0.059(4) 0.110(5) 0.059(3) -0.008(4) -0.008(3) 0.019(4)
C27 0.055(3) 0.087(4) 0.032(3) 0.003(3) -0.012(2) 0.028(3)
C26 0.084(3) 0.061(3) 0.045(3) -0.002(3) -0.031(3) 0.003(3)
N7 0.120(4) 0.131(5) 0.077(3) -0.011(3) -0.021(3) 0.033(4)
C25 0.108(5) 0.130(5) 0.043(3) 0.001(4) -0.017(3) 0.047(4)

loop_
_atom_type_symbol
_atom_type_description
_atom_type_scat_dispersion_real
_atom_type_scat_dispersion_imag
_atom_type_scat_source
C C 0.0181 0.0091 'International Tables Vol C Tables 4.2.6.8 and 6.1.1.4'
H H 0.0000 0.0000 'International Tables Vol C Tables 4.2.6.8 and 6.1.1.4'
N N 0.0311 0.0180 'International Tables Vol C Tables 4.2.6.8 and 6.1.1.4'
O O 0.0492 0.0322 'International Tables Vol C Tables 4.2.6.8 and 6.1.1.4'
Cl Cl 0.3639 0.7018 'International Tables Vol C Tables 4.2.6.8 and 6.1.1.4'
Eu Eu -8.9294 11.1857 'International Tables Vol C Tables 4.2.6.8 and 6.1.1.4'

loop_
_geom_angle_atom_site_label_1
_geom_angle_atom_site_label_2
_geom_angle_atom_site_label_3
_geom_angle
N18 Eu1 N8 73.98(14)
N18 Eu1 N12 101.99(14)
N8 Eu1 N12 174.24(13)
N18 Eu1 N15 100.24(13)
N8 Eu1 N15 83.74(13)
N12 Eu1 N15 101.18(12)
N18 Eu1 N5 84.66(14)
N8 Eu1 N5 100.25(13)
N12 Eu1 N5 75.06(12)
N15 Eu1 N5 174.44(14)
N18 Eu1 N2 173.87(13)
N8 Eu1 N2 101.36(13)
N12 Eu1 N2 82.94(13)
N15 Eu1 N2 75.04(13)
N5 Eu1 N2 100.25(13)
N18 Eu1 N1 116.83(13)
N8 Eu1 N1 62.08(13)
N12 Eu1 N1 117.46(13)
N15 Eu1 N1 116.36(12)
N5 Eu1 N1 62.95(12)
N2 Eu1 N1 63.06(12)
N18 Eu1 N11 63.22(13)
N8 Eu1 N11 117.37(14)
N12 Eu1 N11 63.14(13)
N15 Eu1 N11 62.97(12)
N5 Eu1 N11 117.75(13)
N2 Eu1 N11 116.80(12)
N1 Eu1 N11 179.27(12)
N35 Eu2 N25 84.10(13)
N35 Eu2 N38 99.60(14)
N25 Eu2 N38 176.07(14)
N35 Eu2 N22 74.36(14)
N25 Eu2 N22 101.26(13)
N38 Eu2 N22 81.10(14)
N35 Eu2 N32 102.26(13)
N25 Eu2 N32 74.74(13)
N38 Eu2 N32 103.06(13)
N22 Eu2 N32 175.14(14)
N35 Eu2 N28 172.59(13)
N25 Eu2 N28 102.47(13)
N38 Eu2 N28 73.91(13)
N22 Eu2 N28 100.74(14)
N32 Eu2 N28 82.95(13)
N35 Eu2 N31 63.63(12)
N25 Eu2 N31 117.72(13)
N38 Eu2 N31 63.34(14)
N22 Eu2 N31 116.93(12)
N32 Eu2 N31 63.61(12)
N28 Eu2 N31 115.14(13)
N35 Eu2 N21 117.43(12)
N25 Eu2 N21 63.71(13)
N38 Eu2 N21 115.19(14)
N22 Eu2 N21 62.82(12)
N32 Eu2 N21 116.79(12)
N28 Eu2 N21 63.66(12)
N31 Eu2 N21 178.47(13)
C29 N1 C15 110.4(4)
C29 N1 C1 110.2(4)
C15 N1 C1 109.1(4)
C29 N1 Eu1 109.6(3)
C15 N1 Eu1 108.7(3)
C1 N1 Eu1 108.8(3)
C2 N2 C3 104.6(4)
C2 N2 Eu1 116.0(3)
C3 N2 Eu1 130.7(3)
C2 N3 C8 106.6(4)
C2 N3 C9 126.4(4)
C8 N3 C9 126.8(4)
C16 N5 C17 104.5(4)
C16 N5 Eu1 116.1(3)
C17 N5 Eu1 131.1(3)
C16 N6 C22 107.8(4)
C16 N6 C23 126.5(4)
C22 N6 C23 125.4(4)
C30 N8 C31 104.0(4)
C30 N8 Eu1 118.2(3)
C31 N8 Eu1 130.9(3)
C30 N9 C36 107.1(5)
C30 N9 C37 125.6(5)
C36 N9 C37 127.0(5)
C57 N11 C71 111.7(4)
C57 N11 C43 110.7(4)
C71 N11 C43 108.9(4)
C57 N11 Eu1 108.6(3)
C71 N11 Eu1 108.8(3)
C43 N11 Eu1 108.0(3)
C44 N12 C45 103.8(4)
C44 N12 Eu1 115.2(3)
C45 N12 Eu1 130.1(3)
C44 N13 C50 106.6(4)
C44 N13 C51 125.9(5)
C50 N13 C51 126.8(4)
C54 N14 C53 114.7(5)
C58 N15 C59 104.6(4)
C58 N15 Eu1 115.0(3)
C59 N15 Eu1 129.1(3)
C58 N16 C64 106.4(4)
C58 N16 C65 125.7(4)
C64 N16 C65 127.5(4)
C68 N17 C67 117.1(5)
C72 N18 C73 104.4(5)
C72 N18 Eu1 119.3(3)
C73 N18 Eu1 132.3(4)
C72 N19 C78 106.6(5)
C72 N19 C279 125.8(6)
C78 N19 C279 121.3(7)
C72 N19 C79 119.5(5)
C78 N19 C79 128.3(6)
C279 N19 C79 43.7(6)
C99 N21 C85 108.8(4)
C99 N21 C113 110.9(4)
C85 N21 C113 108.6(4)
C99 N21 Eu2 108.9(3)
C85 N21 Eu2 109.6(3)
C113 N21 Eu2 110.0(3)
C86 N22 C87 103.4(4)
C86 N22 Eu2 118.1(3)
C87 N22 Eu2 131.2(3)
C86 N23 C92 107.0(4)
C86 N23 C93 128.1(4)
C92 N23 C93 124.6(4)
C96 N24 C95 115.9(6)
C100 N25 C101 104.7(4)
C100 N25 Eu2 119.2(4)
C101 N25 Eu2 136.0(3)
C100 N26 C106 107.8(4)
C100 N26 C107 124.9(5)
C106 N26 C107 127.3(5)
C110 N27 C109 115.9(8)
C114 N28 C115 104.6(4)
C114 N28 Eu2 115.5(3)
C115 N28 Eu2 128.6(3)
C114 N29 C120 107.7(5)
C114 N29 C121 124.8(4)
C120 N29 C121 127.1(5)
C124 N30 C123 114.6(6)
C155 N31 C141 109.7(4)
C155 N31 C127 110.8(4)
C141 N31 C127 110.0(4)
C155 N31 Eu2 108.1(3)
C141 N31 Eu2 110.2(3)
C127 N31 Eu2 108.0(3)
C128 N32 C129 104.7(4)
C128 N32 Eu2 118.4(3)
C129 N32 Eu2 136.5(3)
C128 N33 C134 107.3(4)
C128 N33 C135 126.0(4)
C134 N33 C135 126.5(4)
C137 N34 C138 116.8(6)
C142 N35 C143 104.0(4)
C142 N35 Eu2 116.3(3)
C143 N35 Eu2 130.1(3)
C142 N36 C148 106.3(4)
C142 N36 C149 127.2(4)
C148 N36 C149 125.8(4)
C152 N37 C151 117.7(6)
C156 N38 C157 103.5(4)
C156 N38 Eu2 116.7(4)
C157 N38 Eu2 133.1(3)
C156 N39 C162 107.6(5)
C156 N39 C163 126.6(7)
C162 N39 C163 125.3(7)
C156 N39 C263 117.9(8)
C162 N39 C263 132.7(7)
C163 N39 C263 9.9(8)
N1 C1 C2 109.7(4)
N1 C1 H1A 109.7
C2 C1 H1A 109.7
N1 C1 H1B 109.7
C2 C1 H1B 109.7
H1A C1 H1B 108.2
N3 C2 N2 114.7(4)
N3 C2 C1 123.5(4)
N2 C2 C1 121.7(4)
N2 C3 C4 131.4(5)
N2 C3 C8 108.7(4)
C4 C3 C8 119.8(5)
C3 C4 C5 117.8(5)
C3 C4 H4A 121.1
C5 C4 H4A 121.1
C6 C5 C4 121.5(5)
C6 C5 H5A 119.3
C4 C5 H5A 119.2
C7 C6 C5 122.2(5)
C7 C6 H6A 118.9
C5 C6 H6A 118.9
C6 C7 C8 117.0(5)
C6 C7 H7A 121.5
C8 C7 H7A 121.5
N3 C8 C7 133.1(5)
N3 C8 C3 105.3(4)
C7 C8 C3 121.6(5)
N1 C15 C16 109.1(4)
N1 C15 H15A 109.9
C16 C15 H15A 109.9
N1 C15 H15B 109.9
C16 C15 H15B 109.9
H15A C15 H15B 108.3
N5 C16 N6 113.4(4)
N5 C16 C15 122.2(4)
N6 C16 C15 124.3(5)
C18 C17 N5 129.9(5)
C18 C17 C22 120.7(5)
N5 C17 C22 109.4(5)
C19 C18 C17 117.0(5)
C19 C18 H18A 121.5
C17 C18 H18A 121.5
C20 C19 C18 120.3(6)
C20 C19 H19A 119.8
C18 C19 H19A 119.9
C21 C20 C19 123.7(6)
C21 C20 H20A 118.2
C19 C20 H20A 118.2
C20 C21 C22 117.1(6)
C20 C21 H21A 121.5
C22 C21 H21A 121.5
C21 C22 N6 134.1(5)
C21 C22 C17 121.1(5)
N6 C22 C17 104.8(4)
N1 C29 C30 108.4(4)
N1 C29 H29A 110.0
C30 C29 H29A 110.0
N1 C29 H29B 110.0
C30 C29 H29B 110.0
H29A C29 H29B 108.4
N8 C30 N9 113.8(5)
N8 C30 C29 122.1(5)
N9 C30 C29 124.0(5)
C36 C31 C32 122.0(5)
C36 C31 N8 110.1(5)
C32 C31 N8 127.9(5)
C33 C32 C31 114.2(6)
C33 C32 H32A 122.9
C31 C32 H32A 122.9
C34 C33 C32 122.7(7)
C34 C33 H33A 118.7
C32 C33 H33A 118.7
C35 C34 C33 121.8(7)
C35 C34 H34A 119.1
C33 C34 H34A 119.1
C34 C35 C36 117.8(6)
C34 C35 H35A 121.1
C36 C35 H35A 121.1
C35 C36 C31 121.4(6)
C35 C36 N9 133.7(6)
C31 C36 N9 104.9(5)
C44 C43 N11 109.8(4)
C44 C43 H43A 109.7
N11 C43 H43A 109.7
C44 C43 H43B 109.7
N11 C43 H43B 109.7
H43A C43 H43B 108.2
N13 C44 N12 113.9(5)
N13 C44 C43 123.5(5)
N12 C44 C43 122.5(4)
C50 C45 C46 120.8(5)
C50 C45 N12 109.5(4)
C46 C45 N12 129.7(4)
C45 C46 C47 117.0(5)
C45 C46 H46A 121.5
C47 C46 H46A 121.5
C46 C47 C48 122.2(5)
C46 C47 H47A 118.9
C48 C47 H47A 118.9
C49 C48 C47 121.1(5)
C49 C48 H48A 119.4
C47 C48 H48A 119.4
C48 C49 C50 116.5(5)
C48 C49 H49A 121.7
C50 C49 H49A 121.7
C45 C50 C49 122.5(5)
C45 C50 N13 106.1(4)
C49 C50 N13 131.4(5)
N13 C51 C52 114.2(4)
N13 C51 H51A 108.7
C52 C51 H51A 108.7
N13 C51 H51B 108.7
C52 C51 H51B 108.7
H51A C51 H51B 107.6
C56 C52 C53 116.6(5)
C56 C52 C51 121.6(5)
C53 C52 C51 121.6(5)
N14 C53 C52 126.8(5)
N14 C53 H53A 116.6
C52 C53 H53A 116.6
N14 C54 C55 123.5(6)
N14 C54 H54A 118.2
C55 C54 H54A 118.2
C54 C55 C56 121.2(7)
C54 C55 H55A 119.4
C56 C55 H55A 119.4
C52 C56 C55 117.1(7)
C52 C56 H56A 121.4
C55 C56 H56A 121.4
C58 C57 N11 109.0(4)
C58 C57 H57A 109.9
N11 C57 H57A 109.9
C58 C57 H57B 109.9
N11 C57 H57B 109.9
H57A C57 H57B 108.3
N15 C58 N16 112.8(4)
N15 C58 C57 123.4(4)
N16 C58 C57 123.8(4)
C64 C59 C60 121.8(5)
C64 C59 N15 109.4(4)
C60 C59 N15 128.8(4)
C61 C60 C59 118.1(5)
C61 C60 H60A 120.9
C59 C60 H60A 120.9
C60 C61 C62 120.0(5)
C60 C61 H61A 120.0
C62 C61 H61A 120.0
C63 C62 C61 122.5(5)
C63 C62 H62A 118.7
C61 C62 H62A 118.7
C62 C63 C64 115.9(5)
C62 C63 H63A 122.1
C64 C63 H63A 122.1
C59 C64 N16 106.8(4)
C59 C64 C63 121.6(5)
N16 C64 C63 131.5(5)
N16 C65 C66 114.4(5)
N16 C65 H65A 108.7
C66 C65 H65A 108.6
N16 C65 H65B 108.7
C66 C65 H65B 108.7
H65A C65 H65B 107.6
C67 C66 C70 113.7(6)
C67 C66 C65 121.1(5)
C70 C66 C65 125.2(6)
N17 C67 C66 125.0(6)
N17 C67 H67A 117.5
C66 C67 H67A 117.5
N17 C68 C69 122.7(6)
N17 C68 H68A 118.7
C69 C68 H68A 118.7
C68 C69 C70 119.8(7)
C68 C69 H69A 120.1
C70 C69 H69A 120.1
C69 C70 C66 121.3(7)
C69 C70 H70A 119.4
C66 C70 H70A 119.4
C72 C71 N11 109.1(4)
C72 C71 H71A 109.9
N11 C71 H71A 109.9
C72 C71 H71B 109.9
N11 C71 H71B 109.9
H71A C71 H71B 108.3
N18 C72 N19 113.6(5)
N18 C72 C71 122.7(5)
N19 C72 C71 123.6(5)
C78 C73 C74 121.7(6)
C78 C73 N18 108.6(5)
C74 C73 N18 129.6(6)
C75 C74 C73 117.6(6)
C75 C74 H74A 121.2
C73 C74 H74A 121.2
C74 C75 C76 121.5(7)
C74 C75 H75A 119.2
C76 C75 H75A 119.2
C75 C76 C77 120.8(8)
C75 C76 H76A 119.6
C77 C76 H76A 119.6
C78 C77 C76 115.9(8)
C78 C77 H77 122.1
C76 C77 H77 122.1
C77 C78 C73 122.3(7)
C77 C78 N19 131.0(7)
C73 C78 N19 106.7(6)
N21 C85 C86 110.0(4)
N21 C85 H85A 109.7
C86 C85 H85A 109.6
N21 C85 H85B 109.7
C86 C85 H85B 109.7
H85A C85 H85B 108.2
N22 C86 N23 114.5(4)
N22 C86 C85 121.9(4)
N23 C86 C85 123.6(4)
C92 C87 C88 120.9(5)
C92 C87 N22 109.3(4)
C88 C87 N22 129.8(5)
C89 C88 C87 116.2(5)
C89 C88 H88A 121.9
C87 C88 H88A 121.9
C90 C89 C88 122.8(5)
C90 C89 H89A 118.6
C88 C89 H89A 118.6
C89 C90 C91 121.8(5)
C89 C90 H90A 119.1
C91 C90 H90A 119.1
C90 C91 C92 116.5(5)
C90 C91 H91A 121.7
C92 C91 H91A 121.7
C87 C92 C91 121.8(5)
C87 C92 N23 105.7(4)
C91 C92 N23 132.5(5)
C94 C93 N23 113.1(5)
C94 C93 H93A 109.0
N23 C93 H93A 109.0
C94 C93 H93B 109.0
N23 C93 H93B 109.0
H93A C93 H93B 107.8
C95 C94 C98 117.1(6)
C95 C94 C93 120.2(6)
C98 C94 C93 122.7(5)
C94 C95 N24 125.2(6)
C94 C95 H95A 117.4
N24 C95 H95A 117.4
N24 C96 C97 124.3(7)
N24 C96 H96A 117.8
C97 C96 H96A 117.8
C96 C97 C98 117.1(7)
C96 C97 H97A 121.4
C98 C97 H97A 121.4
C94 C98 C97 120.2(6)
C94 C98 H98A 119.9
C97 C98 H98A 119.9
N21 C99 C100 109.3(4)
N21 C99 H99A 109.8
C100 C99 H99A 109.8
N21 C99 H99B 109.8
C100 C99 H99B 109.8
H99A C99 H99B 108.3
N25 C100 N26 111.9(5)
N25 C100 C99 121.9(5)
N26 C100 C99 126.2(4)
C106 C101 C102 121.6(5)
C106 C101 N25 110.0(5)
C102 C101 N25 128.4(5)
C103 C102 C101 115.5(5)
C103 C102 H10A 122.2
C101 C102 H10A 122.2
C102 C103 C104 121.6(6)
C102 C103 H10B 119.2
C104 C103 H10B 119.2
C105 C104 C103 122.1(6)
C105 C104 H10C 118.9
C103 C104 H10C 118.9
C104 C105 C106 117.2(5)
C104 C105 H10D 121.4
C106 C105 H10D 121.4
C105 C106 N26 132.4(5)
C105 C106 C101 121.8(5)
N26 C106 C101 105.7(5)
N26 C107 C108 111.9(5)
N26 C107 H10E 109.2
C108 C107 H10E 109.2
N26 C107 H10F 109.2
C108 C107 H10F 109.2
H10E C107 H10F 107.9
C109 C108 C112 113.5(6)
C109 C108 C107 125.8(6)
C112 C108 C107 120.6(6)
N27 C109 C108 125.5(7)
N27 C109 H10G 117.2
C108 C109 H10G 117.3
N27 C110 C111 125.1(9)
N27 C110 H11A 117.4
C111 C110 H11A 117.4
C110 C111 C112 119.9(7)
C110 C111 H11B 120.1
C112 C111 H11B 120.1
C111 C112 C108 120.0(7)
C111 C112 H11C 120.0
C108 C112 H11C 120.0
N21 C113 C114 110.0(4)
N21 C113 H11D 109.7
C114 C113 H11D 109.7
N21 C113 H11E 109.7
C114 C113 H11E 109.7
H11D C113 H11E 108.2
N29 C114 N28 112.2(5)
N29 C114 C113 124.8(5)
N28 C114 C113 122.9(5)
C116 C115 C120 120.4(5)
C116 C115 N28 130.1(5)
C120 C115 N28 109.4(4)
C115 C116 C117 117.5(6)
C115 C116 H11F 121.2
C117 C116 H11F 121.2
C116 C117 C118 120.5(6)
C116 C117 H11G 119.8
C118 C117 H11G 119.7
C119 C118 C117 122.8(6)
C119 C118 H11H 118.6
C117 C118 H11H 118.6
C118 C119 C120 115.5(6)
C118 C119 H11I 122.2
C120 C119 H11I 122.3
C119 C120 N29 130.7(6)
C119 C120 C115 123.2(5)
N29 C120 C115 106.0(4)
N29 C121 C122 115.1(5)
N29 C121 H12A 108.5
C122 C121 H12A 108.5
N29 C121 H12B 108.5
C122 C121 H12B 108.5
H12A C121 H12B 107.5
C126 C122 C123 115.5(6)
C126 C122 C121 123.1(5)
C123 C122 C121 121.3(5)
C122 C123 N30 126.1(6)
C122 C123 H12C 116.9
N30 C123 H12C 116.9
N30 C124 C125 126.9(7)
N30 C124 H12D 116.5
C125 C124 H12D 116.5
C124 C125 C126 114.9(7)
C124 C125 H12E 122.5
C126 C125 H12E 122.5
C122 C126 C125 121.8(6)
C122 C126 H12F 119.1
C125 C126 H12F 119.1
C128 C127 N31 108.3(4)
C128 C127 H12G 110.0
N31 C127 H12G 110.0
C128 C127 H12H 110.0
N31 C127 H12H 110.0
H12G C127 H12H 108.4
N32 C128 N33 112.9(4)
N32 C128 C127 123.4(5)
N33 C128 C127 123.7(5)
C134 C129 N32 110.3(4)
C134 C129 C130 119.5(5)
N32 C129 C130 130.2(5)
C131 C130 C129 117.5(5)
C131 C130 H13A 121.2
C129 C130 H13A 121.2
C130 C131 C132 122.0(6)
C130 C131 H13B 119.0
C132 C131 H13B 119.0
C133 C132 C131 120.6(6)
C133 C132 H13C 119.7
C131 C132 H13C 119.7
C132 C133 C134 117.5(6)
C132 C133 H13D 121.2
C134 C133 H13D 121.2
C129 C134 C133 122.7(5)
C129 C134 N33 104.8(4)
C133 C134 N33 132.4(5)
C136 C135 N33 113.6(5)
C136 C135 H13E 108.8
N33 C135 H13E 108.8
C136 C135 H13F 108.8
N33 C135 H13F 108.8
H13E C135 H13F 107.7
C140 C136 C137 116.6(6)
C140 C136 C135 124.1(5)
C137 C136 C135 119.3(5)
N34 C137 C136 120.0(6)
N34 C137 H13G 120.0
C136 C137 H13G 120.0
C139 C138 N34 122.1(7)
C139 C138 H13H 119.0
N34 C138 H13H 119.0
C138 C139 C140 118.6(6)
C138 C139 H13I 120.7
C140 C139 H13I 120.7
C139 C140 C136 125.9(6)
C139 C140 H14A 117.0
C136 C140 H14A 117.0
N31 C141 C142 109.1(4)
N31 C141 H14B 109.9
C142 C141 H14B 109.9
N31 C141 H14C 109.8
C142 C141 H14C 109.9
H14B C141 H14C 108.3
N35 C142 N36 114.9(5)
N35 C142 C141 124.1(5)
N36 C142 C141 120.9(4)
C144 C143 C148 121.3(5)
C144 C143 N35 129.3(5)
C148 C143 N35 109.4(4)
C143 C144 C145 116.7(5)
C143 C144 H14D 121.7
C145 C144 H14D 121.7
C144 C145 C146 122.2(6)
C144 C145 H14E 118.9
C146 C145 H14E 118.9
C147 C146 C145 120.0(6)
C147 C146 H14F 120.0
C145 C146 H14F 120.0
C146 C147 C148 119.1(6)
C146 C147 H14G 120.4
C148 C147 H14G 120.4
N36 C148 C147 133.9(5)
N36 C148 C143 105.5(5)
C147 C148 C143 120.7(5)
N36 C149 C150 114.3(5)
N36 C149 H14H 108.7
C150 C149 H14H 108.7
N36 C149 H14I 108.7
C150 C149 H14I 108.7
H14H C149 H14I 107.6
C154 C150 C151 115.3(6)
C154 C150 C149 122.5(6)
C151 C150 C149 122.0(6)
N37 C151 C150 125.3(7)
N37 C151 H15C 117.4
C150 C151 H15C 117.4
N37 C152 C153 124.3(7)
N37 C152 H15D 117.9
C153 C152 H15D 117.9
C152 C153 C154 116.1(7)
C152 C153 H15E 122.0
C154 C153 H15E 122.0
C150 C154 C153 121.3(7)
C150 C154 H15F 119.3
C153 C154 H15F 119.4
C156 C155 N31 110.5(4)
C156 C155 H15G 109.6
N31 C155 H15G 109.6
C156 C155 H15H 109.5
N31 C155 H15H 109.5
H15G C155 H15H 108.1
N39 C156 N38 112.8(6)
N39 C156 C155 124.9(5)
N38 C156 C155 122.2(5)
C162 C157 N38 110.5(5)
C162 C157 C158 120.6(6)
N38 C157 C158 129.0(5)
C157 C158 C159 115.3(6)
C157 C158 H15I 122.4
C159 C158 H15I 122.4
C160 C159 C158 123.8(7)
C160 C159 H15J 118.1
C158 C159 H15J 118.1
C161 C160 C159 118.0(7)
C161 C160 H16A 121.0
C159 C160 H16A 121.0
C160 C161 C162 121.7(7)
C160 C161 H16B 119.1
C162 C161 H16B 119.1
C157 C162 N39 105.6(6)
C157 C162 C161 120.5(7)
N39 C162 C161 133.8(6)
O1 Cl1 O2 114.4(4)
O1 Cl1 O4 113.4(3)
O2 Cl1 O4 112.8(3)
O1 Cl1 O3 100.0(4)
O2 Cl1 O3 107.4(4)
O4 Cl1 O3 107.6(3)
O5 Cl2 O6 110.9(3)
O5 Cl2 O7 111.2(3)
O6 Cl2 O7 113.8(3)
O5 Cl2 O8 103.5(3)
O6 Cl2 O8 108.9(3)
O7 Cl2 O8 108.0(3)
O12 Cl3 O11 111.1(4)
O12 Cl3 O9 110.8(4)
O11 Cl3 O9 108.9(3)
O12 Cl3 O10 111.8(4)
O11 Cl3 O10 106.8(4)
O9 Cl3 O10 107.3(3)
O15 Cl4 O13 123.1(5)
O15 Cl4 O14 111.8(5)
O13 Cl4 O14 117.1(4)
O15 Cl4 O16 83.4(5)
O13 Cl4 O16 104.1(5)
O14 Cl4 O16 110.6(5)
O19 Cl5 O17 117.4(8)
O19 Cl5 O20 98.7(8)
O17 Cl5 O20 110.8(5)
O19 Cl5 O18 109.6(8)
O17 Cl5 O18 106.0(6)
O20 Cl5 O18 114.6(6)
N43 C173 C174 171.7(9)
C170 C169 N41 170.4(12)
N42 C171 C172 174.5(9)
N44 C175 C176 162.1(10)
N47 C181 C182 172.3(15)
N46 C179 C180 167(2)
N3 C9 C10 114.0(5)
N3 C9 H9A 108.8
C10 C9 H9A 108.8
N3 C9 H9B 108.8
C10 C9 H9B 108.8
H9A C9 H9B 107.7
C14 C10 C11 115.2(6)
C14 C10 C9 123.1(6)
C11 C10 C9 121.7(5)
N4 C11 C10 125.7(6)
N4 C11 H11J 117.1
C10 C11 H11J 117.1
C11 N4 C12 113.2(6)
C13 C12 N4 126.7(7)
C13 C12 H12I 116.7
N4 C12 H12I 116.7
C12 C13 C14 115.2(7)
C12 C13 H13J 122.4
C14 C13 H13J 122.4
C10 C14 C13 123.6(7)
C10 C14 H14J 118.2
C13 C14 H14J 118.2
C38 C37 N9 109.1(5)
C38 C37 H37A 109.9
N9 C37 H37A 109.9
C38 C37 H37B 109.9
N9 C37 H37B 109.9
H37A C37 H37B 108.3
C42 C38 C39 120.3(7)
C42 C38 C37 120.8(7)
C39 C38 C37 118.7(7)
N10 C39 C38 125.2(8)
N10 C39 H39A 117.4
C38 C39 H39A 117.4
C39 N10 C40 109.1(8)
C41 C40 N10 128.7(9)
C41 C40 H40A 115.7
N10 C40 H40A 115.6
C40 C41 C42 114.3(9)
C40 C41 H41A 122.9
C42 C41 H41A 122.9
C38 C42 C41 118.1(8)
C38 C42 H42A 121.0
C41 C42 H42A 120.9
N6 C23 C24 115.1(4)
N6 C23 H23A 108.5
C24 C23 H23A 108.5
N6 C23 H23B 108.5
C24 C23 H23B 108.5
H23A C23 H23B 107.5
C28 C24 C25 115.8(4)
C28 C24 C23 122.8(4)
C25 C24 C23 121.3(4)
C27 C28 C24 126.7(5)
C27 C28 H28A 116.6
C24 C28 H28A 116.6
C26 C27 C28 115.3(5)
C27 C26 N7 124.2(5)
C27 C26 H26A 117.9
N7 C26 H26A 117.9
C26 N7 C25 117.2(5)
C24 C25 N7 120.7(5)
C24 C25 H25A 119.7
N7 C25 H25A 119.7
O27 Cl7 O26 104.0(8)
O27 Cl7 O28 114.8(8)
O26 Cl7 O28 111.7(8)
O27 Cl7 O25 109.6(8)
O26 Cl7 O25 107.5(9)
O28 Cl7 O25 108.9(9)
O22 Cl6 O21 102.3(12)
O22 Cl6 O23 117.0(13)
O21 Cl6 O23 116.4(12)
C80 C79 N19 103.5(6)
C81 C80 C84 117.1(7)
C81 C80 C79 124.0(8)
C84 C80 C79 118.9(7)
C80 C81 C82 126.9(9)
C80 C81 H81A 116.5
C82 C81 H81A 116.5
C83 C82 C81 112.4(10)
C83 C82 H82A 123.8
C81 C82 H82A 123.8
C82 C83 N20 123.9(11)
C82 C83 H83A 118.0
N20 C83 H83A 118.0
C83 N20 C84 122.2(10)
N20 C84 C80 117.3(8)
N20 C84 H84A 121.4
C80 C84 H84A 121.4
C264 C263 N39 117.0(11)
C264 C263 H26B 108.0
N39 C263 H26B 108.1
C264 C263 H26C 108.1
N39 C263 H26C 108.0
H26B C263 H26C 107.3
C265 C264 C268 117.2(9)
C265 C264 C263 121.7(11)
C268 C264 C263 121.0(11)
C264 C265 C266 130.6(10)
C264 C265 H26D 114.7
C266 C265 H26D 114.7
C267 C266 C265 106.4(10)
C267 C266 H26E 126.8
C265 C266 H26E 126.8
N240 C267 C266 126.6(13)
N240 C267 H26F 116.6
C266 C267 H26F 116.8
C267 N240 C268 121.7(11)
C264 C268 N240 115.3(10)
C264 C268 H26G 122.3
N240 C268 H26G 122.4
O29 Cl8 O31 100.8(8)
O29 Cl8 O30 120.8(11)
O31 Cl8 O30 101.9(10)
O29 Cl8 O32 112.6(9)
O31 Cl8 O32 120.2(10)
O30 Cl8 O32 101.4(11)
C280 C279 N19 106.3(8)
C280 C279 H27B 110.5
N19 C279 H27B 110.5
C280 C279 H27C 110.5
N19 C279 H27C 110.5
H27B C279 H27C 108.7
C281 C280 C284 120.0
C281 C280 C279 119.1(8)
C284 C280 C279 118.5(8)
C283 C281 C280 120.0
C283 C281 H28B 120.0
C280 C281 H28B 120.0
C282 C283 C281 120.0
C282 C283 H28C 120.0
C281 C283 H28C 120.0
N20' C282 C283 120.0
N20' C282 H28D 120.0
C283 C282 H28D 120.0
C284 N20' C282 120.0
N20' C284 C280 120.0
N20' C284 H28E 120.0
C280 C284 H28E 120.0
N39 C163 C164 112.3(6)
C165 C164 C168 118.6(8)
C165 C164 C163 126.2(8)
C168 C164 C163 115.2(8)
C164 C165 C166 123.9(9)
C167 C166 C165 112.7(9)
C167 C166 H16F 123.7
C165 C166 H16F 123.7
N40 C167 C166 127.6(11)
N40 C167 H16G 116.2
C166 C167 H16G 116.2
C167 N40 C168 115.3(10)
N40 C168 C164 120.3(10)
N40 C168 H168 119.8
C164 C168 H168 119.8

loop_
_geom_bond_atom_site_label_1
_geom_bond_atom_site_label_2
_geom_bond_distance
Eu1 N18 2.475(4)
Eu1 N8 2.478(4)
Eu1 N12 2.488(4)
Eu1 N15 2.493(4)
Eu1 N5 2.500(4)
Eu1 N2 2.511(4)
Eu1 N1 2.691(4)
Eu1 N11 2.700(4)
Eu2 N35 2.495(4)
Eu2 N25 2.497(4)
Eu2 N38 2.498(4)
Eu2 N22 2.503(4)
Eu2 N32 2.510(4)
Eu2 N28 2.513(4)
Eu2 N31 2.686(4)
Eu2 N21 2.714(4)
N1 C29 1.461(6)
N1 C15 1.476(6)
N1 C1 1.481(6)
N2 C2 1.340(6)
N2 C3 1.380(6)
N3 C2 1.317(6)
N3 C8 1.396(6)
N3 C9 1.446(7)
N5 C16 1.324(7)
N5 C17 1.408(6)
N6 C16 1.346(6)
N6 C22 1.388(7)
N6 C23 1.471(7)
N8 C30 1.307(6)
N8 C31 1.426(7)
N9 C30 1.367(7)
N9 C36 1.396(8)
N9 C37 1.505(8)
N11 C57 1.485(6)
N11 C71 1.493(7)
N11 C43 1.498(6)
N12 C44 1.339(6)
N12 C45 1.417(6)
N13 C44 1.337(6)
N13 C50 1.404(7)
N13 C51 1.485(7)
N14 C54 1.306(8)
N14 C53 1.345(7)
N15 C58 1.327(6)
N15 C59 1.405(6)
N16 C58 1.347(6)
N16 C64 1.388(7)
N16 C65 1.457(6)
N17 C68 1.279(7)
N17 C67 1.338(8)
N18 C72 1.318(7)
N18 C73 1.420(7)
N19 C72 1.335(7)
N19 C78 1.390(8)
N19 C279 1.593(16)
N19 C79 1.610(13)
N21 C99 1.453(6)
N21 C85 1.475(6)
N21 C113 1.491(7)
N22 C86 1.311(6)
N22 C87 1.428(6)
N23 C86 1.338(6)
N23 C92 1.385(6)
N23 C93 1.488(7)
N24 C96 1.298(10)
N24 C95 1.350(8)
N25 C100 1.343(6)
N25 C101 1.403(7)
N26 C100 1.365(7)
N26 C106 1.382(7)
N26 C107 1.486(6)
N27 C110 1.293(11)
N27 C109 1.366(10)
N28 C114 1.352(7)
N28 C115 1.399(6)
N29 C114 1.349(7)
N29 C120 1.381(6)
N29 C121 1.476(7)
N30 C124 1.277(10)
N30 C123 1.364(8)
N31 C155 1.484(7)
N31 C141 1.485(6)
N31 C127 1.508(7)
N32 C128 1.322(6)
N32 C129 1.391(6)
N33 C128 1.343(7)
N33 C134 1.396(7)
N33 C135 1.494(7)
N34 C137 1.379(10)
N34 C138 1.470(10)
N35 C142 1.308(6)
N35 C143 1.400(6)
N36 C142 1.344(7)
N36 C148 1.383(7)
N36 C149 1.472(6)
N37 C152 1.276(9)
N37 C151 1.306(9)
N38 C156 1.342(7)
N38 C157 1.400(8)
N39 C156 1.334(7)
N39 C162 1.382(9)
N39 C163 1.468(11)
N39 C263 1.640(17)
C1 C2 1.497(7)
C1 H1A 0.9900
C1 H1B 0.9900
C3 C4 1.390(7)
C3 C8 1.424(7)
C4 C5 1.403(7)
C4 H4A 0.9500
C5 C6 1.397(8)
C5 H5A 0.9500
C6 C7 1.363(8)
C6 H6A 0.9500
C7 C8 1.416(7)
C7 H7A 0.9500
C15 C16 1.502(7)
C15 H15A 0.9900
C15 H15B 0.9900
C17 C18 1.405(8)
C17 C22 1.410(8)
C18 C19 1.390(7)
C18 H18A 0.9500
C19 C20 1.374(9)
C19 H19A 0.9500
C20 C21 1.370(9)
C20 H20A 0.9500
C21 C22 1.371(7)
C21 H21A 0.9500
C29 C30 1.485(8)
C29 H29A 0.9900
C29 H29B 0.9900
C31 C36 1.389(8)
C31 C32 1.417(8)
C32 C33 1.406(9)
C32 H32A 0.9500
C33 C34 1.394(10)
C33 H33A 0.9500
C34 C35 1.347(10)
C34 H34A 0.9500
C35 C36 1.386(9)
C35 H35A 0.9500
C43 C44 1.477(7)
C43 H43A 0.9900
C43 H43B 0.9900
C45 C50 1.379(7)
C45 C46 1.382(7)
C46 C47 1.387(7)
C46 H46A 0.9500
C47 C48 1.387(8)
C47 H47A 0.9500
C48 C49 1.373(8)
C48 H48A 0.9500
C49 C50 1.398(7)
C49 H49A 0.9500
C51 C52 1.486(7)
C51 H51A 0.9900
C51 H51B 0.9900
C52 C56 1.368(8)
C52 C53 1.370(8)
C53 H53A 0.9500
C54 C55 1.351(10)
C54 H54A 0.9500
C55 C56 1.390(10)
C55 H55A 0.9500
C56 H56A 0.9500
C57 C58 1.482(7)
C57 H57A 0.9900
C57 H57B 0.9900
C59 C64 1.358(7)
C59 C60 1.391(7)
C60 C61 1.378(8)
C60 H60A 0.9500
C61 C62 1.403(8)
C61 H61A 0.9500
C62 C63 1.381(8)
C62 H62A 0.9500
C63 C64 1.421(7)
C63 H63A 0.9500
C65 C66 1.522(8)
C65 H65A 0.9900
C65 H65B 0.9900
C66 C67 1.361(8)
C66 C70 1.360(9)
C67 H67A 0.9500
C68 C69 1.322(10)
C68 H68A 0.9500
C69 C70 1.337(10)
C69 H69A 0.9500
C70 H70A 0.9500
C71 C72 1.473(7)
C71 H71A 0.9900
C71 H71B 0.9900
C73 C78 1.366(10)
C73 C74 1.388(8)
C74 C75 1.357(9)
C74 H74A 0.9500
C75 C76 1.379(12)
C75 H75A 0.9500
C76 C77 1.433(12)
C76 H76A 0.9500
C77 C78 1.365(11)
C77 H77 0.9500
C85 C86 1.505(7)
C85 H85A 0.9900
C85 H85B 0.9900
C87 C92 1.379(7)
C87 C88 1.394(7)
C88 C89 1.378(8)
C88 H88A 0.9500
C89 C90 1.348(8)
C89 H89A 0.9500
C90 C91 1.382(8)
C90 H90A 0.9500
C91 C92 1.383(7)
C91 H91A 0.9500
C93 C94 1.472(8)
C93 H93A 0.9900
C93 H93B 0.9900
C94 C95 1.349(8)
C94 C98 1.357(9)
C95 H95A 0.9500
C96 C97 1.378(9)
C96 H96A 0.9500
C97 C98 1.384(10)
C97 H97A 0.9500
C98 H98A 0.9500
C99 C100 1.483(8)
C99 H99A 0.9900
C99 H99B 0.9900
C101 C106 1.390(7)
C101 C102 1.399(8)
C102 C103 1.384(8)
C102 H10A 0.9500
C103 C104 1.396(8)
C103 H10B 0.9500
C104 C105 1.358(9)
C104 H10C 0.9500
C105 C106 1.365(8)
C105 H10D 0.9500
C107 C108 1.527(9)
C107 H10E 0.9900
C107 H10F 0.9900
C108 C109 1.364(9)
C108 C112 1.427(9)
C109 H10G 0.9500
C110 C111 1.312(12)
C110 H11A 0.9500
C111 C112 1.353(11)
C111 H11B 0.9500
C112 H11C 0.9500
C113 C114 1.502(7)
C113 H11D 0.9900
C113 H11E 0.9900
C115 C116 1.373(7)
C115 C120 1.395(8)
C116 C117 1.372(8)
C116 H11F 0.9500
C117 C118 1.411(9)
C117 H11G 0.9500
C118 C119 1.359(8)
C118 H11H 0.9500
C119 C120 1.373(8)
C119 H11I 0.9500
C121 C122 1.486(7)
C121 H12A 0.9900
C121 H12B 0.9900
C122 C126 1.324(9)
C122 C123 1.343(8)
C123 H12C 0.9500
C124 C125 1.335(10)
C124 H12D 0.9500
C125 C126 1.427(10)
C125 H12E 0.9500
C126 H12F 0.9500
C127 C128 1.443(7)
C127 H12G 0.9900
C127 H12H 0.9900
C129 C134 1.381(8)
C129 C130 1.400(7)
C130 C131 1.363(8)
C130 H13A 0.9500
C131 C132 1.413(9)
C131 H13B 0.9500
C132 C133 1.348(8)
C132 H13C 0.9500
C133 C134 1.389(7)
C133 H13D 0.9500
C135 C136 1.484(9)
C135 H13E 0.9900
C135 H13F 0.9900
C136 C140 1.350(8)
C136 C137 1.387(8)
C137 H13G 0.9500
C138 C139 1.255(10)
C138 H13H 0.9500
C139 C140 1.344(9)
C139 H13I 0.9500
C140 H14A 0.9500
C141 C142 1.492(7)
C141 H14B 0.9900
C141 H14C 0.9900
C143 C144 1.389(7)
C143 C148 1.402(7)
C144 C145 1.405(8)
C144 H14D 0.9500
C145 C146 1.402(9)
C145 H14E 0.9500
C146 C147 1.369(8)
C146 H14F 0.9500
C147 C148 1.396(8)
C147 H14G 0.9500
C149 C150 1.511(8)
C149 H14H 0.9900
C149 H14I 0.9900
C150 C154 1.344(9)
C150 C151 1.368(8)
C151 H15C 0.9500
C152 C153 1.364(10)
C152 H15D 0.9500
C153 C154 1.391(11)
C153 H15E 0.9500
C154 H15F 0.9500
C155 C156 1.460(9)
C155 H15G 0.9900
C155 H15H 0.9900
C157 C162 1.366(8)
C157 C158 1.402(8)
C158 C159 1.404(10)
C158 H15I 0.9500
C159 C160 1.383(10)
C159 H15J 0.9500
C160 C161 1.317(11)
C160 H16A 0.9500
C161 C162 1.385(10)
C161 H16B 0.9500
Cl1 O1 1.376(6)
Cl1 O2 1.389(5)
Cl1 O4 1.396(4)
Cl1 O3 1.412(7)
Cl2 O5 1.392(5)
Cl2 O6 1.402(5)
Cl2 O7 1.405(4)
Cl2 O8 1.456(6)
Cl3 O12 1.353(6)
Cl3 O11 1.418(5)
Cl3 O9 1.419(4)
Cl3 O10 1.429(6)
Cl4 O15 1.317(8)
Cl4 O13 1.335(5)
Cl4 O14 1.376(7)
Cl4 O16 1.565(10)
Cl5 O19 1.041(11)
Cl5 O17 1.333(9)
Cl5 O20 1.381(8)
Cl5 O18 1.486(10)
N43 C173 1.166(9)
C173 C174 1.447(12)
N41 C169 1.267(11)
C169 C170 1.229(10)
N42 C171 1.165(10)
C171 C172 1.467(11)
N44 C175 1.263(9)
C175 C176 1.314(9)
N47 C181 1.235(14)
C181 C182 1.503(14)
N46 C179 1.148(15)
C179 C180 1.453(15)
C9 C10 1.506(8)
C9 H9A 0.9900
C9 H9B 0.9900
C10 C14 1.345(8)
C10 C11 1.358(8)
C11 N4 1.353(8)
C11 H11J 0.9500
N4 C12 1.365(8)
C12 C13 1.316(10)
C12 H12I 0.9500
C13 C14 1.385(9)
C13 H13J 0.9500
C14 H14J 0.9500
C37 C38 1.466(9)
C37 H37A 0.9900
C37 H37B 0.9900
C38 C42 1.334(10)
C38 C39 1.376(10)
C39 N10 1.362(10)
C39 H39A 0.9500
N10 C40 1.391(10)
C40 C41 1.319(12)
C40 H40A 0.9500
C41 C42 1.447(11)
C41 H41A 0.9500
C42 H42A 0.9500
C23 C24 1.495(6)
C23 H23A 0.9900
C23 H23B 0.9900
C24 C28 1.351(7)
C24 C25 1.364(7)
C28 C27 1.350(6)
C28 H28A 0.9500
C27 C26 1.318(6)
C26 N7 1.367(7)
C26 H26A 0.9500
N7 C25 1.404(7)
C25 H25A 0.9500
Cl7 O27 1.305(11)
Cl7 O26 1.374(13)
Cl7 O28 1.443(13)
Cl7 O25 1.530(16)
Cl6 O22 1.38(2)
Cl6 O21 1.476(16)
Cl6 O23 1.55(2)
C79 C80 1.507(10)
C80 C81 1.364(10)
C80 C84 1.392(10)
C81 C82 1.394(11)
C81 H81A 0.9500
C82 C83 1.350(11)
C82 H82A 0.9500
C83 N20 1.354(12)
C83 H83A 0.9500
N20 C84 1.374(11)
C84 H84A 0.9500
C263 C264 1.506(11)
C263 H26B 0.9900
C263 H26C 0.9900
C264 C265 1.370(12)
C264 C268 1.391(11)
C265 C266 1.418(11)
C265 H26D 0.9500
C266 C267 1.375(12)
C266 H26E 0.9500
C267 N240 1.358(13)
C267 H26F 0.9500
N240 C268 1.419(12)
C268 H26G 0.9500
Cl8 O29 1.491(14)
Cl8 O31 1.548(16)
Cl8 O30 1.56(2)
Cl8 O32 1.59(2)
C279 C280 1.498(10)
C279 H27B 0.9900
C279 H27C 0.9900
C280 C281 1.3900
C280 C284 1.3900
C281 C283 1.3900
C281 H28B 0.9500
C283 C282 1.3900
C283 H28C 0.9500
C282 N20' 1.3900
C282 H28D 0.9500
N20' C284 1.3900
C284 H28E 0.9500
C163 C164 1.511(9)
C164 C165 1.326(11)
C164 C168 1.419(11)
C165 C166 1.428(11)
C166 C167 1.356(11)
C166 H16F 0.9500
C167 N40 1.352(12)
C167 H16G 0.9500
N40 C168 1.402(12)
C168 H168 0.9500
O23' O24' 1.38(2)
